data_7711510
loop_
_publ_author_name
'Douib, Haiet'
'Flores Gonzalez, Jessica'
'Speed, Saskia'
'Montigaud, Vincent'
'Lefeuvre, Bertrand'
'Dorcet, Vincent'
'Riob\'e, Fran\,cois'
'Maury, Olivier'
'Gouasmia, Abdelkrim'
'Le Guennic, Boris'
'Cador, Olivier'
'Pointillart, Fabrice'

_publ_section_title
;
 Modulation of the magnetic and photophysical properties in 3d--4f and
 4f--4f&#x2032; heterobimetallic complexes involving a
 tetrathiafulvalene-based ligand
;
_journal_name_full 'Dalton Transactions'
_journal_paper_doi 10.1039/D2DT02375J
_journal_year 2022
_chemical_compound_source 'synthesis as described'
_chemical_formula_moiety 'C59 H34 F30 N8 O10 S6 Yb Zn, 0.5(C H2 Cl2), 0.5(H2 O)'
_chemical_formula_sum 'C59.5 H36 Cl F30 N8 O10.5 S6 Yb Zn'
_chemical_formula_weight 2067.18
_space_group_crystal_system triclinic
_space_group_IT_number 2
_space_group_name_Hall '-P 1'
_space_group_name_H-M_alt 'P -1'
_atom_sites_solution_hydrogens geom
_audit_update_record
;
2018-08-31 deposited with the CCDC.	2022-10-14 downloaded from the CCDC.
;
_cell_angle_alpha 101.645(8)
_cell_angle_beta 90.606(9)
_cell_angle_gamma 100.406(9)
_cell_formula_units_Z 4
_cell_length_a 12.640(4)
_cell_length_b 26.082(8)
_cell_length_c 26.380(8)
_cell_measurement_reflns_used 9811
_cell_measurement_temperature 150
_cell_measurement_theta_max 22.71
_cell_measurement_theta_min 2.22
_cell_measurement_wavelength 0.71073
_cell_volume 8368(4)
_computing_cell_refinement 'APEX3 (Bruker, 2015); SAINT (Bruker, 2014)'
_computing_data_collection 'SAINT (Bruker, 2014)'
_computing_data_reduction 'SAINT (Bruker, 2014)'
_computing_molecular_graphics 'SXGRAPH (Farrugia, 1999), Mercury (CSD, 2014)'
_computing_publication_material 'CRYSCALC (T. Roisnel, local program, 2016)'
_computing_structure_refinement 'SHELXL-2014/7 (Sheldrick, 2014)'
_computing_structure_solution 'SHELXT (Sheldrick, 2015)'
_diffrn_ambient_temperature 150
_diffrn_detector '(CMOS) PHOTON 100'
_diffrn_measured_fraction_theta_full 0.998
_diffrn_measured_fraction_theta_max 0.977
_diffrn_measurement_device_type 'D8 VENTURE Bruker AXS'
_diffrn_measurement_method 'rotation images'
_diffrn_radiation_monochromator 'multilayer monochromator'
_diffrn_radiation_probe x-ray
_diffrn_radiation_source 'Incoatec microfocus sealed tube'
_diffrn_radiation_type MoK\a
_diffrn_radiation_wavelength 0.71073
_diffrn_reflns_av_R_equivalents 0.2022
_diffrn_reflns_av_unetI/netI 0.1828
_diffrn_reflns_limit_h_max 16
_diffrn_reflns_limit_h_min -16
_diffrn_reflns_limit_k_max 33
_diffrn_reflns_limit_k_min -34
_diffrn_reflns_limit_l_max 34
_diffrn_reflns_limit_l_min -34
_diffrn_reflns_number 276977
_diffrn_reflns_theta_full 25.242
_diffrn_reflns_theta_max 27.758
_diffrn_reflns_theta_min 2.081
_exptl_absorpt_coefficient_mu 1.701
_exptl_absorpt_correction_T_max 0.967
_exptl_absorpt_correction_T_min 0.757
_exptl_absorpt_correction_type multi-scan
_exptl_absorpt_process_details
;
  [Sheldrick, G.M. (2014). SADABS Bruker AXS Inc., Madison, Wisconsin, USA]
;
_exptl_crystal_colour orange
_exptl_crystal_density_diffrn 1.641
_exptl_crystal_description stick
_exptl_crystal_F_000 4064
_exptl_crystal_size_max 0.600
_exptl_crystal_size_mid 0.050
_exptl_crystal_size_min 0.020
_refine_diff_density_max 3.324
_refine_diff_density_min -2.565
_refine_diff_density_rms 0.189
_refine_ls_extinction_method none
_refine_ls_goodness_of_fit_ref 0.965
_refine_ls_hydrogen_treatment constr
_refine_ls_matrix_type full
_refine_ls_number_parameters 1873
_refine_ls_number_reflns 38578
_refine_ls_number_restraints 45
_refine_ls_restrained_S_all 0.967
_refine_ls_R_factor_all 0.2264
_refine_ls_R_factor_gt 0.1190
_refine_ls_shift/su_max 0.044
_refine_ls_shift/su_mean 0.001
_refine_ls_structure_factor_coef Fsqd
_refine_ls_weighting_details 'w=1/[\s^2^(Fo^2^)+(0.1763P)^2^+63.4317P] where P=(Fo^2^+2Fc^2^)/3'
_refine_ls_weighting_scheme calc
_refine_ls_wR_factor_gt 0.2754
_refine_ls_wR_factor_ref 0.3326
_reflns_number_gt 18770
_reflns_number_total 38578
_reflns_threshold_expression >2sigma(I)
_cod_data_source_file d2dt02375j2.cif
_cod_data_source_block FPR852
_cod_depositor_comments
;

2024-09-24
Z value and formula fixed to values more according to usual
chemical conventions.                 miguel
;
_cod_original_formula_sum 'C119 H72 Cl2 F60 N16 O21 S12 Yb2 Zn2'
_cod_original_formula_weight 4134.36
_cod_original_formula_moiety 'C119 H72 Cl2 F60 N16 O21 S12 Yb2 Zn2'
_cod_original_formula_units_Z 2
_cod_original_cell_volume 8368(5)
_cod_database_code 7711510

loop_
_space_group_symop_operation_xyz
'x, y, z'
'-x, -y, -z'

loop_
_atom_site_label
_atom_site_type_symbol
_atom_site_fract_x
_atom_site_fract_y
_atom_site_fract_z
_atom_site_U_iso_or_equiv
_atom_site_adp_type
_atom_site_occupancy
_atom_site_site_symmetry_order
_atom_site_calc_flag
_atom_site_refinement_flags_posn
_atom_site_refinement_flags_adp
_atom_site_refinement_flags_occupancy
_atom_site_disorder_assembly
_atom_site_disorder_group
C1 C 0.034(2) 0.9360(12) 0.0726(10) 0.139(4) Uani 1 1 d . . . . .
H1A H 0.0969 0.9421 0.0518 0.209 Uiso 1 1 calc R U . . .
H1B H -0.0118 0.9017 0.0572 0.209 Uiso 1 1 calc R U . . .
H1C H -0.0073 0.9646 0.0733 0.209 Uiso 1 1 calc R U . . .
C2 C 0.071(2) 0.9355(13) 0.1282(11) 0.139(4) Uani 1 1 d . . . . .
H2A H 0.1181 0.9699 0.1430 0.167 Uiso 1 1 calc R U . . .
H2B H 0.1136 0.9071 0.1269 0.167 Uiso 1 1 calc R U . . .
C3 C -0.022(2) 0.9262(12) 0.1641(11) 0.139(4) Uani 1 1 d . . . . .
H3A H -0.0634 0.9553 0.1660 0.167 Uiso 1 1 calc R U . . .
H3B H 0.0089 0.9288 0.1993 0.167 Uiso 1 1 calc R U . . .
C4 C -0.0334(10) 0.8188(7) 0.1526(6) 0.056(4) Uani 1 1 d . . . . .
C5 C -0.0394(13) 0.7717(9) 0.1211(8) 0.078(5) Uani 1 1 d . . . . .
C6 C -0.053(2) 0.7261(12) 0.0162(11) 0.139(4) Uani 1 1 d . . . . .
H6A H -0.0121 0.6999 0.0255 0.167 Uiso 1 1 calc R U . . .
H6B H -0.1009 0.7079 -0.0144 0.167 Uiso 1 1 calc R U . . .
C7 C 0.023(2) 0.7690(12) 0.0023(11) 0.139(4) Uani 1 1 d . . . . .
H7A H 0.0707 0.7900 0.0320 0.167 Uiso 1 1 calc R U . . .
H7B H -0.0134 0.7928 -0.0137 0.167 Uiso 1 1 calc R U . . .
C8 C 0.090(2) 0.7296(12) -0.0423(10) 0.139(4) Uani 1 1 d . . . . .
H8A H 0.1466 0.7523 -0.0568 0.209 Uiso 1 1 calc R U . . .
H8B H 0.1217 0.7057 -0.0250 0.209 Uiso 1 1 calc R U . . .
H8C H 0.0386 0.7084 -0.0702 0.209 Uiso 1 1 calc R U . . .
C9 C 0.0992(11) 0.7698(6) 0.1908(5) 0.050(3) Uani 1 1 d . . . . .
C10 C 0.1802(11) 0.7607(5) 0.2196(5) 0.049(3) Uani 1 1 d . . . . .
C11 C 0.3418(11) 0.7688(5) 0.2856(5) 0.046(3) Uani 1 1 d . . . . .
C12 C 0.4210(10) 0.7869(5) 0.3244(4) 0.033(3) Uani 1 1 d . . . . .
H12 H 0.4241 0.8199 0.3481 0.040 Uiso 1 1 calc R U . . .
C13 C 0.4947(10) 0.7556(5) 0.3274(4) 0.037(3) Uani 1 1 d . . . . .
C14 C 0.4894(10) 0.7060(4) 0.2936(4) 0.033(3) Uani 1 1 d . . . . .
C15 C 0.4131(10) 0.6873(4) 0.2532(4) 0.037(3) Uani 1 1 d . . . . .
H15 H 0.4117 0.6546 0.2294 0.044 Uiso 1 1 calc R U . . .
C16 C 0.3370(10) 0.7205(4) 0.2499(4) 0.037(3) Uani 1 1 d . . . . .
C17 C 0.6304(10) 0.7200(4) 0.3491(4) 0.033(3) Uani 1 1 d . . . . .
C18 C 0.7212(10) 0.7152(5) 0.3809(5) 0.039(3) Uani 1 1 d . . . . .
C19 C 0.7691(11) 0.6698(5) 0.3775(6) 0.047(3) Uani 1 1 d . . . . .
H19 H 0.7420 0.6381 0.3528 0.056 Uiso 1 1 calc R U . . .
C20 C 0.8546(12) 0.6722(6) 0.4101(7) 0.060(4) Uani 1 1 d . . . . .
H20 H 0.8890 0.6424 0.4079 0.072 Uiso 1 1 calc R U . . .
C21 C 0.8907(16) 0.7178(7) 0.4462(7) 0.075(5) Uani 1 1 d . . . . .
H21 H 0.9510 0.7211 0.4692 0.090 Uiso 1 1 calc R U . . .
C22 C 0.8355(15) 0.7582(7) 0.4473(7) 0.071(5) Uani 1 1 d . . . . .
H22 H 0.8589 0.7891 0.4736 0.085 Uiso 1 1 calc R U . . .
C23 C 0.6080(12) 0.6370(4) 0.2769(4) 0.043(3) Uani 1 1 d . . . . .
H23A H 0.6876 0.6422 0.2786 0.052 Uiso 1 1 calc R U . . .
H23B H 0.5846 0.6341 0.2403 0.052 Uiso 1 1 calc R U . . .
C24 C 0.5646(9) 0.5858(4) 0.2920(4) 0.031(3) Uani 1 1 d . . . . .
C25 C 0.5228(9) 0.5835(4) 0.3404(4) 0.027(2) Uani 1 1 d . . . . .
H25 H 0.5183 0.6151 0.3649 0.032 Uiso 1 1 calc R U . . .
C26 C 0.4880(9) 0.5332(5) 0.3514(4) 0.034(3) Uani 1 1 d . . . . .
C27 C 0.4423(11) 0.5639(5) 0.4422(5) 0.044(3) Uani 1 1 d . . . . .
H27 H 0.4649 0.6013 0.4461 0.052 Uiso 1 1 calc R U . . .
C28 C 0.3964(12) 0.5377(6) 0.4799(5) 0.051(4) Uani 1 1 d . . . . .
H28 H 0.3796 0.5528 0.5141 0.061 Uiso 1 1 calc R U . . .
C29 C 0.3809(11) 0.4845(5) 0.4560(5) 0.047(3) Uani 1 1 d . . . . .
H29 H 0.3512 0.4562 0.4724 0.056 Uiso 1 1 calc R U . . .
C30 C 0.5724(10) 0.5394(4) 0.2580(4) 0.035(3) Uani 1 1 d . . . . .
H30 H 0.6017 0.5400 0.2250 0.042 Uiso 1 1 calc R U . . .
C31 C 0.5367(11) 0.4921(4) 0.2730(4) 0.040(3) Uani 1 1 d . . . . .
C32 C 0.5523(15) 0.4299(6) 0.1892(5) 0.067(5) Uani 1 1 d . . . . .
H32 H 0.5532 0.4529 0.1655 0.081 Uiso 1 1 calc R U . . .
C33 C 0.560(2) 0.3781(6) 0.1772(6) 0.109(9) Uani 1 1 d . . . . .
H33 H 0.5721 0.3579 0.1443 0.130 Uiso 1 1 calc R U . . .
C34 C 0.5449(18) 0.3599(6) 0.2247(6) 0.084(6) Uani 1 1 d . . . . .
H34 H 0.5394 0.3238 0.2278 0.100 Uiso 1 1 calc R U . . .
C35 C 0.510(2) 0.9564(8) 0.4133(8) 0.110(9) Uani 1 1 d . . . . .
C36 C 0.5331(14) 0.9069(6) 0.4316(6) 0.064(4) Uani 1 1 d . . . . .
C37 C 0.4969(15) 0.8972(6) 0.4777(6) 0.074(5) Uani 1 1 d . . . . .
H37 H 0.4612 0.9224 0.4985 0.088 Uiso 1 1 calc R U . . .
C38 C 0.5103(14) 0.8510(6) 0.4961(6) 0.064(4) Uani 1 1 d . . . . .
C39 C 0.464(3) 0.8479(10) 0.5469(9) 0.114(9) Uani 1 1 d . . . . .
C40 C 0.827(2) 0.9490(10) 0.5437(10) 0.107(8) Uani 1 1 d . . . . .
C41 C 0.8018(17) 0.9157(8) 0.4867(6) 0.078(5) Uani 1 1 d . . . . .
C42 C 0.8501(17) 0.9404(8) 0.4456(7) 0.084(5) Uani 1 1 d . . . . .
H42 H 0.8897 0.9759 0.4530 0.101 Uiso 1 1 calc R U . . .
C43 C 0.8365(14) 0.9099(7) 0.3938(6) 0.066(4) Uani 1 1 d . . . . .
C44 C 0.8917(17) 0.9374(6) 0.3557(6) 0.070(5) Uani 1 1 d . . . . .
C45 C 0.7802(14) 0.4980(7) 0.4013(8) 0.072(5) Uani 1 1 d . . . . .
C46 C 0.7054(12) 0.4458(5) 0.3818(5) 0.047(3) Uani 1 1 d . . . . .
C47 C 0.7468(13) 0.3997(6) 0.3636(7) 0.066(4) Uani 1 1 d . . . . .
H47 H 0.8225 0.4014 0.3636 0.079 Uiso 1 1 calc R U . . .
C48 C 0.6797(15) 0.3525(6) 0.3459(7) 0.066(4) Uani 1 1 d . . . . .
C49 C 0.732(2) 0.3025(9) 0.3332(13) 0.116(9) Uani 1 1 d . . . . .
C50 C 0.419(3) 0.2976(10) 0.4718(10) 0.188(7) Uani 1 1 d D . . . .
C51 C 0.383(2) 0.3290(7) 0.4338(8) 0.188(7) Uani 1 1 d D . . . .
C52 C 0.263(3) 0.3225(9) 0.4257(10) 0.188(7) Uani 1 1 d . . . . .
H52 H 0.2159 0.3000 0.4432 0.226 Uiso 1 1 calc R U . . .
C53 C 0.2213(16) 0.3498(7) 0.3921(8) 0.188(7) Uani 1 1 d D . . . .
C54 C 0.0940(16) 0.3432(8) 0.3860(8) 0.188(7) Uani 1 1 d D . . . .
C55 C 0.2933(18) 0.2252(10) 0.2737(9) 0.314(16) Uani 1 1 d D . . . .
C56 C 0.3077(18) 0.2861(11) 0.2759(8) 0.314(16) Uani 1 1 d D . . . .
C57 C 0.250(2) 0.3159(12) 0.2399(11) 0.314(16) Uani 1 1 d . . . . .
H57 H 0.2026 0.2953 0.2122 0.377 Uiso 1 1 calc R U . . .
C58 C 0.268(2) 0.3717(12) 0.2474(11) 0.314(16) Uani 1 1 d . . . . .
C59 C 0.208(2) 0.3935(11) 0.2078(11) 0.314(16) Uani 1 1 d D . . . .
C60 C 1.154(2) 0.5161(13) 0.3922(13) 0.213(13) Uani 1 1 d D . . . .
H60A H 1.1062 0.5144 0.4209 0.320 Uiso 1 1 calc R U . . .
H60B H 1.2003 0.4895 0.3908 0.320 Uiso 1 1 calc R U . . .
H60C H 1.1991 0.5518 0.3974 0.320 Uiso 1 1 calc R U . . .
C61 C 1.086(2) 0.5048(14) 0.3407(14) 0.213(13) Uani 1 1 d D . . . .
H61A H 1.0391 0.5314 0.3418 0.256 Uiso 1 1 calc R U . . .
H61B H 1.0402 0.4689 0.3351 0.256 Uiso 1 1 calc R U . . .
C62 C 1.164(2) 0.5078(14) 0.2961(13) 0.213(13) Uani 1 1 d D . . . .
H62A H 1.1245 0.5078 0.2636 0.256 Uiso 1 1 calc R U . . .
H62B H 1.2013 0.4768 0.2902 0.256 Uiso 1 1 calc R U . . .
C63 C 1.1772(16) 0.6151(11) 0.3206(10) 0.094(7) Uani 1 1 d . . . . .
C64 C 1.2042(11) 0.6571(9) 0.3562(9) 0.084(7) Uani 1 1 d . . . . .
C65 C 1.272(3) 0.7127(19) 0.4546(15) 0.219(13) Uani 1 1 d . . . . .
H65A H 1.2457 0.7420 0.4428 0.263 Uiso 1 1 calc R U . . .
H65B H 1.3354 0.7293 0.4784 0.263 Uiso 1 1 calc R U . . .
C66 C 1.190(3) 0.6909(19) 0.4854(16) 0.219(13) Uani 1 1 d . . . . .
H66A H 1.1201 0.6865 0.4665 0.263 Uiso 1 1 calc R U . . .
H66B H 1.1894 0.7179 0.5177 0.263 Uiso 1 1 calc R U . . .
C67 C 1.196(3) 0.6353(17) 0.5020(14) 0.219(13) Uani 1 1 d . . . . .
H67A H 1.1342 0.6260 0.5229 0.329 Uiso 1 1 calc R U . . .
H67B H 1.1931 0.6072 0.4709 0.329 Uiso 1 1 calc R U . . .
H67C H 1.2628 0.6388 0.5224 0.329 Uiso 1 1 calc R U . . .
C68 C 1.0432(12) 0.6752(7) 0.3053(6) 0.068(5) Uani 1 1 d . . . . .
C69 C 0.9677(12) 0.6943(7) 0.2832(5) 0.061(4) Uani 1 1 d . . . . .
C70 C 0.8317(10) 0.7522(5) 0.2639(5) 0.040(3) Uani 1 1 d . . . . .
C71 C 0.7657(10) 0.7910(5) 0.2678(4) 0.039(3) Uani 1 1 d . . . . .
H71 H 0.7763 0.8219 0.2949 0.047 Uiso 1 1 calc R U . . .
C72 C 0.6859(9) 0.7814(4) 0.2301(4) 0.030(3) Uani 1 1 d . . . . .
C73 C 0.6667(9) 0.7366(5) 0.1892(4) 0.035(3) Uani 1 1 d . . . . .
C74 C 0.7331(9) 0.6982(5) 0.1862(4) 0.033(3) Uani 1 1 d . . . . .
H74 H 0.7228 0.6678 0.1587 0.040 Uiso 1 1 calc R U . . .
C75 C 0.8120(9) 0.7058(5) 0.2236(4) 0.038(3) Uani 1 1 d . . . . .
C76 C 0.5416(9) 0.7819(4) 0.1809(4) 0.033(3) Uani 1 1 d . . . . .
C77 C 0.4462(9) 0.7949(4) 0.1575(5) 0.035(3) Uani 1 1 d . . . . .
C78 C 0.4011(10) 0.8402(5) 0.1754(6) 0.046(3) Uani 1 1 d . . . . .
H78 H 0.4291 0.8657 0.2058 0.055 Uiso 1 1 calc R U . . .
C79 C 0.3114(11) 0.8458(6) 0.1456(7) 0.055(4) Uani 1 1 d . . . . .
H79 H 0.2785 0.8761 0.1553 0.067 Uiso 1 1 calc R U . . .
C80 C 0.2735(12) 0.8080(7) 0.1038(6) 0.061(4) Uani 1 1 d . . . . .
H80 H 0.2112 0.8111 0.0850 0.073 Uiso 1 1 calc R U . . .
C81 C 0.3222(12) 0.7651(6) 0.0874(6) 0.054(4) Uani 1 1 d . . . . .
H81 H 0.2947 0.7396 0.0569 0.065 Uiso 1 1 calc R U . . .
C82 C 0.5955(11) 0.8604(4) 0.2585(4) 0.038(3) Uani 1 1 d . . . . .
H82A H 0.6399 0.8646 0.2907 0.046 Uiso 1 1 calc R U . . .
H82B H 0.5198 0.8595 0.2681 0.046 Uiso 1 1 calc R U . . .
C83 C 0.6318(9) 0.9089(4) 0.2343(4) 0.033(3) Uani 1 1 d . . . . .
C84 C 0.6543(9) 0.9031(4) 0.1836(4) 0.027(2) Uani 1 1 d . . . . .
H84 H 0.6496 0.8688 0.1621 0.033 Uiso 1 1 calc R U . . .
C85 C 0.6847(9) 0.9491(4) 0.1641(4) 0.028(2) Uani 1 1 d . . . . .
C86 C 0.6902(8) 0.9034(4) 0.0706(4) 0.027(2) Uani 1 1 d . . . . .
H86 H 0.6608 0.8675 0.0717 0.032 Uiso 1 1 calc R U . . .
C87 C 0.7256(10) 0.9220(5) 0.0288(5) 0.043(3) Uani 1 1 d . . . . .
H87 H 0.7265 0.9019 -0.0055 0.051 Uiso 1 1 calc R U . . .
C88 C 0.7606(10) 0.9763(5) 0.0457(5) 0.038(3) Uani 1 1 d . . . . .
H88 H 0.7887 1.0000 0.0240 0.045 Uiso 1 1 calc R U . . .
C89 C 0.6377(10) 0.9585(5) 0.2643(4) 0.040(3) Uani 1 1 d . . . . .
H89 H 0.6214 0.9634 0.2998 0.048 Uiso 1 1 calc R U . . .
C90 C 0.6687(10) 1.0016(5) 0.2408(5) 0.041(3) Uani 1 1 d . . . . .
C91 C 0.6787(17) 1.0743(6) 0.3202(6) 0.085(6) Uani 1 1 d . . . . .
H91 H 0.6711 1.0542 0.3466 0.102 Uiso 1 1 calc R U . . .
C92 C 0.692(2) 1.1280(6) 0.3277(7) 0.118(10) Uani 1 1 d . . . . .
H92 H 0.6951 1.1531 0.3595 0.141 Uiso 1 1 calc R U . . .
C93 C 0.6983(14) 1.1376(6) 0.2784(6) 0.070(5) Uani 1 1 d . . . . .
H93 H 0.7045 1.1721 0.2708 0.083 Uiso 1 1 calc R U . . .
C94 C 0.3564(13) 0.5470(7) 0.1358(6) 0.075(2) Uani 1 1 d . . . . .
C95 C 0.3767(12) 0.5919(7) 0.1055(6) 0.075(2) Uani 1 1 d . . . . .
C96 C 0.3402(12) 0.5742(7) 0.0527(5) 0.075(2) Uani 1 1 d . . . . .
H96 H 0.3074 0.5381 0.0396 0.090 Uiso 1 1 calc R U . . .
C97 C 0.3533(12) 0.6106(7) 0.0205(6) 0.075(2) Uani 1 1 d . . . . .
C98 C 0.3116(14) 0.5876(7) -0.0370(6) 0.075(2) Uani 1 1 d . . . . .
C99 C 0.694(2) 0.5901(10) 0.0136(9) 0.103(7) Uani 1 1 d . . . . .
C100 C 0.6448(13) 0.6395(6) 0.0260(5) 0.057(4) Uani 1 1 d . . . . .
C101 C 0.6556(11) 0.6729(6) -0.0084(5) 0.053(4) Uani 1 1 d . . . . .
H101 H 0.6874 0.6628 -0.0405 0.064 Uiso 1 1 calc R U . . .
C102 C 0.6209(11) 0.7211(6) 0.0030(5) 0.050(3) Uani 1 1 d . . . . .
C103 C 0.6472(17) 0.7641(13) -0.0348(8) 0.106(9) Uani 1 1 d . . . . .
C104 C 0.3892(13) 1.0176(8) 0.1061(7) 0.071(5) Uani 1 1 d . . . . .
C105 C 0.5084(10) 1.0426(6) 0.0987(5) 0.046(3) Uani 1 1 d . . . . .
C106 C 0.5288(11) 1.0656(6) 0.0542(5) 0.050(3) Uani 1 1 d . . . . .
H106 H 0.4716 1.0642 0.0301 0.060 Uiso 1 1 calc R U . . .
C107 C 0.6317(11) 1.0897(5) 0.0466(5) 0.043(3) Uani 1 1 d . . . . .
C108 C 0.6447(13) 1.1175(8) 0.0007(7) 0.074(5) Uani 1 1 d . . . . .
C109 C 0.563(2) 1.2208(8) 0.1565(9) 0.090(3) Uani 1 1 d . . . . .
C110 C 0.6664(18) 1.1919(8) 0.1617(8) 0.090(3) Uani 1 1 d . . . . .
C111 C 0.7658(18) 1.2266(8) 0.1716(7) 0.090(3) Uani 1 1 d . . . . .
H111 H 0.7715 1.2630 0.1700 0.108 Uiso 1 1 calc R U . . .
C112 C 0.8574(19) 1.2070(7) 0.1838(8) 0.090(3) Uani 1 1 d . . . . .
C113 C 0.961(2) 1.2485(8) 0.1982(9) 0.090(3) Uani 1 1 d . . . . .
C114 C 1.0867(14) 1.1050(9) 0.0819(7) 0.073(5) Uani 1 1 d . . . . .
C115 C 1.0059(11) 1.0905(6) 0.1225(5) 0.047(3) Uani 1 1 d . . . . .
C116 C 1.0524(11) 1.0888(6) 0.1704(6) 0.059(4) Uani 1 1 d . . . . .
H116 H 1.1284 1.0972 0.1763 0.070 Uiso 1 1 calc R U . . .
C117 C 0.9862(13) 1.0745(6) 0.2096(5) 0.054(4) Uani 1 1 d . . . . .
C118 C 1.0368(14) 1.0699(9) 0.2602(7) 0.075(5) Uani 1 1 d . . . . .
C119 C 0.310(2) 1.0091(9) 0.3050(14) 0.39(5) Uani 1 1 d D . . . .
H11A H 0.2493 1.0281 0.3049 0.467 Uiso 1 1 calc R U . . .
H11B H 0.3284 1.0078 0.3412 0.467 Uiso 1 1 calc R U . . .
F1 F 0.4435(13) 0.9821(5) 0.4419(5) 0.123(5) Uani 1 1 d . . . . .
F2 F 0.5986(15) 0.9900(5) 0.4100(6) 0.152(7) Uani 1 1 d . . . . .
F3 F 0.4671(12) 0.9434(5) 0.3654(5) 0.117(5) Uani 1 1 d . . . . .
F4 F 0.438(2) 0.8879(7) 0.5733(6) 0.243(14) Uani 1 1 d . . . . .
F5 F 0.404(2) 0.8063(8) 0.5488(7) 0.206(11) Uani 1 1 d . . . . .
F6 F 0.543(2) 0.8406(14) 0.5779(6) 0.253(15) Uani 1 1 d . . . . .
F7 F 0.7428(17) 0.9615(11) 0.5603(7) 0.234(13) Uani 1 1 d . . . . .
F8 F 0.873(2) 0.9255(9) 0.5718(6) 0.230(13) Uani 1 1 d . . . . .
F9 F 0.884(2) 0.9934(8) 0.5434(6) 0.208(10) Uani 1 1 d . . . . .
F10 F 0.931(2) 0.9850(6) 0.3659(6) 0.225(13) Uani 1 1 d . . . . .
F11 F 0.9765(17) 0.9219(13) 0.3409(10) 0.252(15) Uani 1 1 d . . . . .
F12 F 0.8479(14) 0.9260(6) 0.3110(5) 0.175(9) Uani 1 1 d . . . . .
F13 F 0.7766(14) 0.5300(5) 0.3683(6) 0.147(6) Uani 1 1 d . . . . .
F14 F 0.7619(12) 0.5242(6) 0.4448(5) 0.147(7) Uani 1 1 d . . . . .
F15 F 0.8819(11) 0.4970(6) 0.4076(11) 0.226(12) Uani 1 1 d . . . . .
F16 F 0.8261(15) 0.3082(8) 0.3346(18) 0.39(3) Uani 1 1 d . . . . .
F17 F 0.6966(19) 0.2737(7) 0.2900(8) 0.197(9) Uani 1 1 d . . . . .
F18 F 0.701(3) 0.2703(9) 0.3613(9) 0.244(15) Uani 1 1 d . . . . .
F19 F 0.5012(15) 0.3077(8) 0.4842(11) 0.237(5) Uani 1 1 d D . . . .
F20 F 0.3465(16) 0.2573(7) 0.4731(10) 0.237(5) Uani 1 1 d D . . . .
F21 F 0.3614(16) 0.3373(7) 0.5091(10) 0.237(5) Uani 1 1 d D . . . .
F22 F 0.0761(15) 0.3637(7) 0.4362(7) 0.237(5) Uani 1 1 d D . . . .
F23 F 0.0538(17) 0.2949(6) 0.3803(9) 0.237(5) Uani 1 1 d D . . . .
F24 F 0.0350(17) 0.3660(8) 0.3625(9) 0.237(5) Uani 1 1 d D . . . .
F25 F 0.3642(16) 0.2026(8) 0.2869(9) 0.238(5) Uani 1 1 d D . . . .
F26 F 0.2077(17) 0.2155(9) 0.3005(8) 0.238(5) Uani 1 1 d D . . . .
F27 F 0.263(2) 0.2134(8) 0.2282(7) 0.238(5) Uani 1 1 d D . . . .
F28 F 0.198(2) 0.3548(9) 0.1691(9) 0.238(5) Uani 1 1 d D . . . .
F29 F 0.111(2) 0.3940(9) 0.2069(10) 0.238(5) Uani 1 1 d D . . . .
F30 F 0.263(2) 0.4338(9) 0.1959(10) 0.238(5) Uani 1 1 d D . . . .
F31 F 0.317(2) 0.5646(5) 0.1816(5) 0.254(9) Uani 1 1 d D . . . .
F32 F 0.309(2) 0.5025(5) 0.1166(5) 0.254(9) Uani 1 1 d D . . . .
F33 F 0.4571(18) 0.5423(6) 0.1555(6) 0.254(9) Uani 1 1 d D . . . .
F34 F 0.2538(14) 0.5391(5) -0.0452(4) 0.134(6) Uani 1 1 d . . . . .
F35 F 0.2684(18) 0.6195(6) -0.0552(6) 0.185(9) Uani 1 1 d . . . . .
F36 F 0.3942(16) 0.5832(8) -0.0659(4) 0.179(8) Uani 1 1 d . . . . .
F37 F 0.7487(14) 0.5862(6) -0.0289(7) 0.155(6) Uani 1 1 d . . . . .
F38 F 0.6197(13) 0.5475(5) 0.0103(7) 0.145(6) Uani 1 1 d . . . . .
F39 F 0.7633(16) 0.5879(7) 0.0527(8) 0.174(8) Uani 1 1 d . . . . .
F40 F 0.6179(16) 0.7330(5) -0.0829(4) 0.149(7) Uani 1 1 d . . . . .
F41 F 0.7404(13) 0.7802(12) -0.0332(9) 0.290(17) Uani 1 1 d . . . . .
F42 F 0.5940(17) 0.7984(5) -0.0288(4) 0.137(6) Uani 1 1 d . . . . .
F43 F 0.3811(8) 0.9759(4) 0.1256(4) 0.093(3) Uani 1 1 d . . . . .
F44 F 0.3489(9) 1.0536(6) 0.1407(6) 0.119(5) Uani 1 1 d . . . . .
F45 F 0.3272(9) 1.0074(5) 0.0637(4) 0.114(5) Uani 1 1 d . . . . .
F46 F 0.5633(9) 1.1041(6) -0.0333(4) 0.127(5) Uani 1 1 d . . . . .
F47 F 0.7336(8) 1.1119(5) -0.0230(3) 0.084(3) Uani 1 1 d . . . . .
F48 F 0.6558(11) 1.1716(5) 0.0196(5) 0.113(4) Uani 1 1 d . . . . .
F49 F 0.495(2) 1.1828(7) 0.1248(9) 0.243(13) Uani 1 1 d . . . . .
F50 F 0.5201(13) 1.2276(7) 0.2002(9) 0.174(8) Uani 1 1 d . . . . .
F51 F 0.5872(16) 1.2608(6) 0.1384(8) 0.187(8) Uani 1 1 d . . . . .
F52 F 1.0370(12) 1.2331(7) 0.1687(7) 0.165(7) Uani 1 1 d . . . . .
F53 F 0.9948(15) 1.2461(7) 0.2447(8) 0.181(8) Uani 1 1 d . . . . .
F54 F 0.9514(15) 1.2963(5) 0.1959(9) 0.203(10) Uani 1 1 d . . . . .
F55 F 1.0775(12) 1.0646(6) 0.0423(6) 0.145(6) Uani 1 1 d . . . . .
F56 F 1.1854(8) 1.1185(7) 0.0973(5) 0.131(5) Uani 1 1 d . . . . .
F57 F 1.0624(11) 1.1418(6) 0.0613(6) 0.135(5) Uani 1 1 d . . . . .
F58 F 1.1378(12) 1.0849(7) 0.2650(5) 0.145(6) Uani 1 1 d . . . . .
F59 F 1.0101(15) 1.0243(7) 0.2700(6) 0.175(8) Uani 1 1 d . . . . .
F60 F 1.0035(16) 1.1017(8) 0.2986(5) 0.171(7) Uani 1 1 d . . . . .
O1 O 0.5862(8) 0.8818(4) 0.3998(3) 0.050(2) Uani 1 1 d . . . . .
O2 O 0.5487(9) 0.8142(4) 0.4730(3) 0.057(3) Uani 1 1 d . . . . .
O1W O 0.197(5) 0.8602(11) 0.4197(10) 0.40(3) Uani 1 1 d . . . . .
O3 O 0.7546(9) 0.8692(4) 0.4842(4) 0.062(3) Uani 1 1 d . . . . .
O4 O 0.7879(9) 0.8638(4) 0.3783(3) 0.058(3) Uani 1 1 d . . . . .
O5 O 0.6109(7) 0.4503(3) 0.3836(3) 0.0375(19) Uani 1 1 d . . . . .
O6 O 0.5819(9) 0.3446(3) 0.3391(3) 0.051(2) Uani 1 1 d . . . . .
O7 O 0.4438(7) 0.3630(3) 0.4168(3) 0.049(2) Uani 1 1 d D . . . .
O8 O 0.2665(10) 0.3838(4) 0.3716(4) 0.071(3) Uani 1 1 d D . . . .
O9 O 0.3730(8) 0.3133(4) 0.3102(4) 0.062(3) Uani 1 1 d D . . . .
O10 O 0.3303(9) 0.4036(4) 0.2777(4) 0.079(3) Uani 1 1 d . . . . .
O11 O 0.4190(7) 0.6366(3) 0.1292(3) 0.047(2) Uani 1 1 d . . . . .
O12 O 0.3919(7) 0.6586(4) 0.0297(3) 0.052(2) Uani 1 1 d . . . . .
O13 O 0.6061(8) 0.6456(4) 0.0707(4) 0.053(2) Uani 1 1 d . . . . .
O14 O 0.5775(8) 0.7420(3) 0.0430(3) 0.049(2) Uani 1 1 d . . . . .
O15 O 0.5718(7) 1.0406(3) 0.1334(3) 0.043(2) Uani 1 1 d . . . . .
O16 O 0.7142(8) 1.0935(4) 0.0722(4) 0.053(2) Uani 1 1 d . . . . .
O17 O 0.6462(9) 1.1447(4) 0.1628(5) 0.073(3) Uani 1 1 d . . . . .
O18 O 0.8591(8) 1.1592(3) 0.1846(3) 0.051(2) Uani 1 1 d . . . . .
O19 O 0.9112(7) 1.0839(3) 0.1083(3) 0.043(2) Uani 1 1 d . . . . .
O20 O 0.8856(7) 1.0614(4) 0.2053(3) 0.047(2) Uani 1 1 d . . . . .
S1 S -0.1128(4) 0.8645(3) 0.1459(3) 0.1032(13) Uani 1 1 d . . . . .
S2 S -0.1301(4) 0.7464(3) 0.0672(3) 0.1032(13) Uani 1 1 d . . . . .
S3 S 0.0364(3) 0.72561(17) 0.13690(17) 0.0639(11) Uani 1 1 d . . . . .
S4 S 0.0462(3) 0.82899(17) 0.20919(16) 0.0613(10) Uani 1 1 d . . . . .
S5 S 0.2393(3) 0.80433(14) 0.27581(13) 0.0514(9) Uani 1 1 d . . . . .
S6 S 0.2306(3) 0.70161(14) 0.20261(14) 0.0528(9) Uani 1 1 d . . . . .
S7 S 1.2561(5) 0.5655(3) 0.3142(3) 0.1230(18) Uani 1 1 d . . . . .
S8 S 1.3180(5) 0.6762(3) 0.4019(3) 0.1230(18) Uani 1 1 d . . . . .
S9 S 1.1277(4) 0.7108(2) 0.3579(2) 0.0890(16) Uani 1 1 d . . . . .
S10 S 1.0732(4) 0.6111(3) 0.2798(2) 0.0959(18) Uani 1 1 d . . . . .
S11 S 0.8915(3) 0.65813(18) 0.22836(15) 0.0626(11) Uani 1 1 d . . . . .
S12 S 0.9381(3) 0.75723(17) 0.30844(14) 0.0599(11) Uani 1 1 d . . . . .
Zn1 Zn 0.66807(14) 0.82325(6) 0.41924(5) 0.0451(4) Uani 1 1 d . . . . .
Zn2 Zn 0.49713(12) 0.69583(6) 0.09221(5) 0.0405(4) Uani 1 1 d . . . . .
N1 N 0.5837(9) 0.7627(4) 0.3617(4) 0.036(2) Uani 1 1 d . . . . .
N2 N 0.7537(9) 0.7600(5) 0.4166(4) 0.047(3) Uani 1 1 d . . . . .
N3 N 0.5766(8) 0.6847(3) 0.3080(4) 0.036(2) Uani 1 1 d . . . . .
N4 N 0.4124(8) 0.4772(4) 0.4074(4) 0.041(3) Uani 1 1 d . . . . .
N5 N 0.4489(7) 0.5273(3) 0.3995(3) 0.028(2) Uani 1 1 d . . . . .
N6 N 0.4952(8) 0.4881(3) 0.3192(3) 0.032(2) Uani 1 1 d . . . . .
N7 N 0.5432(11) 0.4434(4) 0.2413(4) 0.056(3) Uani 1 1 d . . . . .
N8 N 0.5401(13) 0.3989(4) 0.2629(4) 0.067(4) Uani 1 1 d . . . . .
N9 N 0.5791(8) 0.7388(4) 0.1604(3) 0.034(2) Uani 1 1 d . . . . .
N10 N 0.4098(9) 0.7589(4) 0.1144(4) 0.045(3) Uani 1 1 d . . . . .
N11 N 0.6034(8) 0.8100(4) 0.2248(3) 0.034(2) Uani 1 1 d . . . . .
N12 N 0.7498(8) 0.9906(4) 0.0952(3) 0.035(2) Uani 1 1 d . . . . .
N13 N 0.7044(7) 0.9450(4) 0.1103(3) 0.030(2) Uani 1 1 d . . . . .
N14 N 0.6916(7) 0.9969(4) 0.1913(3) 0.030(2) Uani 1 1 d . . . . .
N15 N 0.6785(10) 1.0539(4) 0.2686(4) 0.052(3) Uani 1 1 d . . . . .
N16 N 0.6951(9) 1.0943(4) 0.2432(4) 0.047(3) Uani 1 1 d . . . . .
Yb1 Yb 0.44809(5) 0.39903(2) 0.34534(2) 0.04329(18) Uani 1 1 d . . . . .
Yb2 Yb 0.75241(4) 1.07879(2) 0.15314(2) 0.03473(16) Uani 1 1 d . . . . .
Cl1 Cl 0.2765(16) 0.9478(5) 0.2697(8) 0.392(15) Uani 1 1 d D . . . .
Cl2 Cl 0.4146(12) 1.0407(7) 0.2804(11) 0.412(16) Uani 1 1 d D . . . .

loop_
_atom_site_aniso_label
_atom_site_aniso_U_11
_atom_site_aniso_U_22
_atom_site_aniso_U_33
_atom_site_aniso_U_23
_atom_site_aniso_U_13
_atom_site_aniso_U_12
C1 0.091(8) 0.193(12) 0.146(10) 0.081(9) -0.022(7) 0.008(7)
C2 0.091(8) 0.193(12) 0.146(10) 0.081(9) -0.022(7) 0.008(7)
C3 0.091(8) 0.193(12) 0.146(10) 0.081(9) -0.022(7) 0.008(7)
C4 0.023(7) 0.084(12) 0.064(9) 0.033(9) -0.001(7) -0.002(7)
C5 0.037(9) 0.109(16) 0.097(13) 0.045(12) -0.013(9) 0.011(9)
C6 0.091(8) 0.193(12) 0.146(10) 0.081(9) -0.022(7) 0.008(7)
C7 0.091(8) 0.193(12) 0.146(10) 0.081(9) -0.022(7) 0.008(7)
C8 0.091(8) 0.193(12) 0.146(10) 0.081(9) -0.022(7) 0.008(7)
C9 0.035(8) 0.067(9) 0.057(8) 0.039(7) 0.013(7) 0.006(7)
C10 0.048(8) 0.057(8) 0.051(8) 0.031(7) 0.018(7) 0.010(7)
C11 0.049(8) 0.044(7) 0.056(8) 0.037(6) 0.022(7) 0.008(6)
C12 0.044(7) 0.039(6) 0.024(5) 0.020(5) 0.013(5) 0.010(6)
C13 0.041(7) 0.035(7) 0.038(6) 0.021(5) 0.022(6) 0.000(5)
C14 0.041(7) 0.037(6) 0.028(6) 0.020(5) 0.015(5) 0.008(5)
C15 0.052(8) 0.026(6) 0.036(6) 0.019(5) 0.007(6) 0.005(5)
C16 0.052(8) 0.027(6) 0.033(6) 0.014(5) 0.008(6) 0.001(5)
C17 0.047(7) 0.026(6) 0.025(5) 0.014(5) 0.008(5) -0.002(5)
C18 0.028(7) 0.041(7) 0.055(8) 0.028(6) 0.012(6) 0.002(5)
C19 0.042(8) 0.030(7) 0.072(9) 0.019(6) 0.019(7) 0.007(6)
C20 0.048(9) 0.045(9) 0.096(12) 0.033(8) -0.008(9) 0.008(7)
C21 0.100(14) 0.058(10) 0.076(11) 0.034(9) -0.006(10) 0.018(10)
C22 0.083(13) 0.066(11) 0.065(10) 0.022(8) 0.006(10) 0.008(9)
C23 0.082(10) 0.027(6) 0.027(6) 0.015(5) 0.024(6) 0.017(6)
C24 0.024(6) 0.028(6) 0.045(7) 0.017(5) 0.007(5) 0.004(5)
C25 0.037(6) 0.022(5) 0.028(5) 0.012(4) 0.012(5) 0.016(5)
C26 0.024(6) 0.047(7) 0.038(6) 0.021(6) 0.001(5) 0.007(5)
C27 0.056(9) 0.032(7) 0.045(7) 0.018(6) 0.008(6) 0.004(6)
C28 0.059(9) 0.065(9) 0.039(7) 0.022(7) 0.019(7) 0.023(7)
C29 0.055(9) 0.044(8) 0.051(8) 0.030(6) 0.021(7) 0.011(6)
C30 0.060(8) 0.032(6) 0.019(5) 0.016(5) 0.012(5) 0.007(6)
C31 0.060(9) 0.025(6) 0.033(6) 0.006(5) -0.002(6) 0.003(6)
C32 0.124(15) 0.042(8) 0.038(7) 0.016(6) 0.023(9) 0.011(9)
C33 0.25(3) 0.028(8) 0.050(9) 0.013(7) 0.046(13) 0.028(12)
C34 0.17(2) 0.034(8) 0.050(9) 0.006(7) 0.035(11) 0.034(10)
C35 0.20(3) 0.076(13) 0.086(15) 0.043(11) 0.087(17) 0.072(16)
C36 0.095(13) 0.059(9) 0.048(8) 0.034(7) 0.025(9) 0.018(9)
C37 0.110(15) 0.067(10) 0.064(10) 0.036(8) 0.038(10) 0.043(10)
C38 0.090(12) 0.063(10) 0.044(8) 0.021(7) 0.027(8) 0.014(9)
C39 0.19(3) 0.088(16) 0.086(15) 0.039(12) 0.080(18) 0.044(16)
C40 0.13(2) 0.067(14) 0.098(17) -0.042(13) -0.032(16) 0.015(14)
C41 0.100(15) 0.086(14) 0.050(9) 0.012(9) -0.009(10) 0.025(11)
C42 0.105(16) 0.073(12) 0.073(12) 0.019(9) -0.011(11) 0.007(11)
C43 0.081(12) 0.066(11) 0.049(9) 0.010(8) 0.012(8) 0.007(9)
C44 0.093(14) 0.051(10) 0.054(9) 0.014(7) -0.003(10) -0.019(9)
C45 0.062(12) 0.066(11) 0.093(13) 0.024(10) 0.027(10) 0.013(9)
C46 0.046(9) 0.050(8) 0.054(8) 0.027(6) 0.001(7) 0.011(7)
C47 0.046(9) 0.056(10) 0.090(12) -0.004(8) 0.012(9) 0.017(8)
C48 0.067(12) 0.059(10) 0.080(11) 0.022(8) 0.005(10) 0.026(9)
C49 0.13(2) 0.047(12) 0.16(3) -0.020(15) -0.008(19) 0.029(13)
C50 0.142(12) 0.178(14) 0.29(2) 0.174(14) 0.036(15) 0.004(12)
C51 0.142(12) 0.178(14) 0.29(2) 0.174(14) 0.036(15) 0.004(12)
C52 0.142(12) 0.178(14) 0.29(2) 0.174(14) 0.036(15) 0.004(12)
C53 0.142(12) 0.178(14) 0.29(2) 0.174(14) 0.036(15) 0.004(12)
C54 0.142(12) 0.178(14) 0.29(2) 0.174(14) 0.036(15) 0.004(12)
C55 0.42(3) 0.122(12) 0.35(3) 0.119(14) -0.31(2) -0.139(17)
C56 0.42(3) 0.122(12) 0.35(3) 0.119(14) -0.31(2) -0.139(17)
C57 0.42(3) 0.122(12) 0.35(3) 0.119(14) -0.31(2) -0.139(17)
C58 0.42(3) 0.122(12) 0.35(3) 0.119(14) -0.31(2) -0.139(17)
C59 0.42(3) 0.122(12) 0.35(3) 0.119(14) -0.31(2) -0.139(17)
C60 0.114(16) 0.177(18) 0.39(4) 0.11(2) -0.011(18) 0.077(15)
C61 0.114(16) 0.177(18) 0.39(4) 0.11(2) -0.011(18) 0.077(15)
C62 0.114(16) 0.177(18) 0.39(4) 0.11(2) -0.011(18) 0.077(15)
C63 0.042(11) 0.13(2) 0.123(18) 0.062(15) 0.005(12) 0.019(12)
C64 0.016(7) 0.139(18) 0.130(17) 0.119(15) 0.005(9) -0.001(9)
C65 0.20(3) 0.32(4) 0.18(2) 0.06(2) -0.052(18) 0.15(3)
C66 0.20(3) 0.32(4) 0.18(2) 0.06(2) -0.052(18) 0.15(3)
C67 0.20(3) 0.32(4) 0.18(2) 0.06(2) -0.052(18) 0.15(3)
C68 0.039(8) 0.122(14) 0.068(9) 0.074(10) -0.002(7) 0.020(9)
C69 0.049(9) 0.105(13) 0.039(7) 0.044(8) 0.009(7) 0.008(8)
C70 0.036(7) 0.058(8) 0.036(6) 0.038(6) 0.004(6) 0.001(6)
C71 0.047(8) 0.050(7) 0.022(5) 0.020(5) 0.010(6) -0.006(6)
C72 0.039(7) 0.030(6) 0.024(5) 0.016(5) 0.009(5) 0.005(5)
C73 0.032(7) 0.040(7) 0.037(6) 0.026(5) 0.009(5) -0.004(5)
C74 0.033(7) 0.046(7) 0.029(6) 0.022(5) 0.019(5) 0.011(5)
C75 0.025(6) 0.060(8) 0.036(6) 0.032(6) 0.008(5) 0.002(6)
C76 0.037(7) 0.034(6) 0.033(6) 0.020(5) 0.016(5) 0.001(5)
C77 0.028(6) 0.029(6) 0.053(7) 0.025(6) 0.007(6) 0.000(5)
C78 0.025(7) 0.049(8) 0.072(9) 0.037(7) 0.015(6) 0.002(6)
C79 0.036(8) 0.049(8) 0.097(12) 0.044(9) 0.018(8) 0.015(7)
C80 0.042(9) 0.089(12) 0.070(10) 0.061(10) 0.004(8) 0.014(8)
C81 0.055(9) 0.056(9) 0.059(9) 0.034(7) -0.002(8) 0.006(7)
C82 0.051(8) 0.034(6) 0.037(6) 0.020(5) 0.013(6) 0.011(6)
C83 0.036(7) 0.024(6) 0.038(6) 0.015(5) 0.014(5) -0.004(5)
C84 0.035(6) 0.026(5) 0.020(5) 0.005(4) 0.006(5) 0.002(5)
C85 0.028(6) 0.044(7) 0.018(5) 0.019(5) 0.007(4) 0.008(5)
C86 0.019(6) 0.041(6) 0.022(5) 0.015(5) -0.007(4) 0.004(5)
C87 0.044(8) 0.063(9) 0.027(6) 0.018(6) 0.012(6) 0.014(6)
C88 0.034(7) 0.047(7) 0.042(7) 0.029(6) 0.011(6) 0.009(6)
C89 0.055(8) 0.037(7) 0.032(6) 0.016(5) 0.020(6) 0.006(6)
C90 0.046(8) 0.034(7) 0.038(7) 0.012(5) 0.014(6) -0.011(6)
C91 0.145(18) 0.049(9) 0.056(9) 0.013(7) 0.056(11) -0.002(10)
C92 0.23(3) 0.034(9) 0.071(12) -0.003(8) 0.079(15) -0.002(12)
C93 0.107(14) 0.036(8) 0.070(10) 0.021(7) 0.048(10) 0.013(8)
C94 0.112(7) 0.069(5) 0.042(4) 0.022(3) -0.017(4) 0.006(5)
C95 0.112(7) 0.069(5) 0.042(4) 0.022(3) -0.017(4) 0.006(5)
C96 0.112(7) 0.069(5) 0.042(4) 0.022(3) -0.017(4) 0.006(5)
C97 0.112(7) 0.069(5) 0.042(4) 0.022(3) -0.017(4) 0.006(5)
C98 0.112(7) 0.069(5) 0.042(4) 0.022(3) -0.017(4) 0.006(5)
C99 0.14(2) 0.089(17) 0.078(14) 0.010(12) 0.024(15) 0.028(16)
C100 0.071(11) 0.052(9) 0.041(8) -0.007(7) -0.008(8) 0.012(8)
C101 0.046(8) 0.059(9) 0.045(8) -0.005(7) -0.004(7) 0.000(7)
C102 0.045(8) 0.057(9) 0.049(8) 0.026(7) -0.006(7) -0.003(7)
C103 0.064(13) 0.23(3) 0.070(13) 0.106(17) 0.044(11) 0.062(16)
C104 0.042(9) 0.100(14) 0.079(11) 0.056(11) 0.007(9) -0.005(9)
C105 0.034(7) 0.067(9) 0.051(8) 0.038(7) 0.012(6) 0.017(6)
C106 0.048(9) 0.066(9) 0.049(8) 0.028(7) -0.002(7) 0.026(7)
C107 0.032(7) 0.056(8) 0.051(7) 0.034(6) 0.006(6) 0.013(6)
C108 0.050(10) 0.107(15) 0.091(12) 0.076(11) 0.010(10) 0.022(9)
C109 0.116(8) 0.060(6) 0.088(6) 0.012(5) 0.001(6) 0.007(5)
C110 0.116(8) 0.060(6) 0.088(6) 0.012(5) 0.001(6) 0.007(5)
C111 0.116(8) 0.060(6) 0.088(6) 0.012(5) 0.001(6) 0.007(5)
C112 0.116(8) 0.060(6) 0.088(6) 0.012(5) 0.001(6) 0.007(5)
C113 0.116(8) 0.060(6) 0.088(6) 0.012(5) 0.001(6) 0.007(5)
C114 0.052(11) 0.108(15) 0.074(12) 0.059(11) 0.014(9) 0.008(10)
C115 0.027(7) 0.076(10) 0.044(7) 0.032(7) -0.004(6) 0.006(6)
C116 0.029(7) 0.076(10) 0.086(11) 0.044(9) 0.022(8) 0.019(7)
C117 0.059(10) 0.064(9) 0.045(8) 0.030(7) -0.004(7) 0.011(8)
C118 0.045(10) 0.128(17) 0.056(10) 0.033(11) -0.005(8) 0.009(10)
C119 0.17(4) 0.15(4) 0.82(15) 0.01(6) -0.20(7) 0.08(3)
F1 0.197(14) 0.097(8) 0.108(9) 0.051(7) 0.060(9) 0.078(9)
F2 0.230(18) 0.077(8) 0.178(14) 0.083(9) 0.075(13) 0.036(10)
F3 0.166(13) 0.142(11) 0.076(7) 0.060(7) 0.019(8) 0.075(10)
F4 0.52(4) 0.145(13) 0.134(12) 0.088(11) 0.23(2) 0.166(19)
F5 0.30(3) 0.160(15) 0.125(13) 0.036(11) 0.120(16) -0.065(16)
F6 0.29(3) 0.46(5) 0.081(11) 0.123(19) 0.052(15) 0.17(3)
F7 0.164(17) 0.31(3) 0.149(16) -0.136(17) 0.029(13) 0.044(19)
F8 0.39(4) 0.189(19) 0.097(11) -0.015(11) -0.126(17) 0.08(2)
F9 0.28(3) 0.168(18) 0.099(11) -0.061(12) -0.013(13) -0.049(18)
F10 0.42(3) 0.101(11) 0.100(10) 0.032(9) 0.027(15) -0.104(17)
F11 0.150(16) 0.46(4) 0.24(2) 0.28(3) 0.098(17) 0.09(2)
F12 0.207(16) 0.174(13) 0.118(10) 0.114(10) -0.089(10) -0.122(12)
F13 0.193(16) 0.079(8) 0.149(12) 0.041(8) 0.026(11) -0.048(9)
F14 0.143(12) 0.136(11) 0.096(8) -0.034(8) 0.045(8) -0.080(9)
F15 0.062(9) 0.108(12) 0.47(4) -0.012(16) -0.015(14) 0.000(8)
F16 0.078(11) 0.139(17) 0.86(8) -0.15(3) -0.03(2) 0.060(12)
F17 0.29(3) 0.127(13) 0.185(17) -0.031(13) -0.026(17) 0.150(16)
F18 0.45(4) 0.163(18) 0.20(2) 0.084(16) 0.06(2) 0.20(2)
F19 0.187(8) 0.192(8) 0.341(13) 0.145(9) -0.037(9) -0.039(7)
F20 0.187(8) 0.192(8) 0.341(13) 0.145(9) -0.037(9) -0.039(7)
F21 0.187(8) 0.192(8) 0.341(13) 0.145(9) -0.037(9) -0.039(7)
F22 0.187(8) 0.192(8) 0.341(13) 0.145(9) -0.037(9) -0.039(7)
F23 0.187(8) 0.192(8) 0.341(13) 0.145(9) -0.037(9) -0.039(7)
F24 0.187(8) 0.192(8) 0.341(13) 0.145(9) -0.037(9) -0.039(7)
F25 0.297(13) 0.166(8) 0.250(10) 0.076(7) -0.081(10) 0.009(8)
F26 0.297(13) 0.166(8) 0.250(10) 0.076(7) -0.081(10) 0.009(8)
F27 0.297(13) 0.166(8) 0.250(10) 0.076(7) -0.081(10) 0.009(8)
F28 0.297(13) 0.166(8) 0.250(10) 0.076(7) -0.081(10) 0.009(8)
F29 0.297(13) 0.166(8) 0.250(10) 0.076(7) -0.081(10) 0.009(8)
F30 0.297(13) 0.166(8) 0.250(10) 0.076(7) -0.081(10) 0.009(8)
F31 0.56(3) 0.064(6) 0.109(7) 0.047(5) -0.045(10) -0.047(9)
F32 0.56(3) 0.064(6) 0.109(7) 0.047(5) -0.045(10) -0.047(9)
F33 0.56(3) 0.064(6) 0.109(7) 0.047(5) -0.045(10) -0.047(9)
F34 0.241(17) 0.080(8) 0.058(6) 0.018(5) -0.065(8) -0.028(9)
F35 0.31(2) 0.117(11) 0.121(11) 0.022(9) -0.147(14) 0.039(13)
F36 0.216(18) 0.24(2) 0.041(6) 0.000(9) 0.001(9) -0.017(16)
F37 0.182(15) 0.121(11) 0.173(14) 0.009(10) 0.082(13) 0.078(11)
F38 0.163(14) 0.060(8) 0.200(16) -0.013(8) 0.046(12) 0.032(8)
F39 0.201(18) 0.179(16) 0.192(17) 0.058(13) 0.023(15) 0.144(15)
F40 0.31(2) 0.114(10) 0.043(6) 0.042(6) 0.005(9) 0.070(11)
F41 0.085(11) 0.54(4) 0.32(3) 0.38(3) -0.034(14) -0.065(17)
F42 0.27(2) 0.105(9) 0.076(7) 0.059(7) 0.044(10) 0.087(11)
F43 0.068(6) 0.115(8) 0.097(7) 0.072(7) -0.017(6) -0.031(6)
F44 0.061(7) 0.170(13) 0.152(12) 0.073(10) 0.044(8) 0.038(8)
F45 0.070(7) 0.168(12) 0.103(8) 0.088(8) -0.035(6) -0.042(7)
F46 0.062(7) 0.271(17) 0.090(7) 0.137(10) 0.003(6) 0.026(8)
F47 0.065(6) 0.145(9) 0.069(6) 0.077(6) 0.020(5) 0.030(6)
F48 0.150(11) 0.092(8) 0.128(9) 0.082(7) 0.019(8) 0.034(8)
F49 0.30(3) 0.112(12) 0.30(3) -0.021(14) -0.20(2) 0.093(15)
F50 0.133(13) 0.141(14) 0.24(2) -0.025(14) 0.030(13) 0.070(11)
F51 0.224(19) 0.089(10) 0.27(2) 0.050(12) -0.068(17) 0.075(11)
F52 0.113(11) 0.149(13) 0.198(16) 0.009(12) 0.052(12) -0.045(10)
F53 0.161(16) 0.161(16) 0.174(16) -0.014(13) -0.013(13) -0.038(12)
F54 0.209(18) 0.042(7) 0.33(3) 0.013(11) 0.068(18) -0.033(9)
F55 0.135(12) 0.156(13) 0.117(10) 0.006(9) 0.086(9) -0.027(10)
F56 0.043(6) 0.253(17) 0.107(9) 0.083(10) 0.023(6) 0.000(8)
F57 0.115(10) 0.163(12) 0.159(12) 0.122(11) 0.060(9) 0.010(9)
F58 0.109(11) 0.224(17) 0.120(10) 0.110(11) -0.036(9) -0.004(11)
F59 0.226(18) 0.167(14) 0.136(12) 0.124(11) -0.102(12) -0.053(12)
F60 0.200(18) 0.25(2) 0.068(8) -0.006(10) -0.040(10) 0.087(15)
O1 0.076(7) 0.052(5) 0.031(4) 0.023(4) 0.014(5) 0.016(5)
O2 0.097(8) 0.045(5) 0.033(5) 0.016(4) 0.026(5) 0.015(5)
O1W 0.92(10) 0.15(2) 0.121(18) -0.037(17) 0.07(4) 0.11(4)
O3 0.090(8) 0.046(6) 0.044(5) 0.005(4) 0.008(5) -0.002(5)
O4 0.086(8) 0.038(5) 0.043(5) 0.008(4) 0.008(5) -0.010(5)
O5 0.037(5) 0.037(5) 0.044(5) 0.021(4) 0.006(4) 0.007(4)
O6 0.063(7) 0.041(5) 0.052(5) 0.019(4) 0.001(5) 0.011(5)
O7 0.055(6) 0.051(5) 0.050(5) 0.029(4) 0.009(5) 0.009(4)
O8 0.093(9) 0.042(6) 0.083(7) 0.025(5) 0.019(7) 0.006(5)
O9 0.072(7) 0.045(6) 0.067(6) 0.015(5) -0.019(6) -0.001(5)
O10 0.089(9) 0.060(7) 0.086(8) 0.031(6) -0.030(7) -0.011(6)
O11 0.068(6) 0.038(5) 0.032(4) 0.012(4) -0.007(4) -0.005(4)
O12 0.069(7) 0.049(6) 0.037(5) 0.026(4) -0.009(4) -0.005(5)
O13 0.060(6) 0.053(6) 0.048(5) 0.013(4) -0.004(5) 0.010(5)
O14 0.064(6) 0.043(5) 0.037(5) 0.012(4) 0.009(5) 0.000(4)
O15 0.046(5) 0.054(5) 0.034(4) 0.024(4) 0.006(4) 0.008(4)
O16 0.045(6) 0.057(6) 0.075(6) 0.051(5) 0.012(5) 0.013(5)
O17 0.082(8) 0.045(6) 0.100(9) 0.018(6) -0.013(7) 0.027(6)
O18 0.059(6) 0.037(5) 0.053(5) 0.012(4) 0.013(5) -0.008(4)
O19 0.040(5) 0.058(6) 0.032(4) 0.025(4) -0.004(4) -0.005(4)
O20 0.036(5) 0.069(6) 0.045(5) 0.038(4) -0.001(4) 0.002(4)
S1 0.051(2) 0.145(4) 0.124(3) 0.047(3) -0.013(2) 0.027(2)
S2 0.051(2) 0.145(4) 0.124(3) 0.047(3) -0.013(2) 0.027(2)
S3 0.049(2) 0.071(3) 0.076(3) 0.040(2) 0.000(2) -0.0038(19)
S4 0.056(2) 0.077(3) 0.067(2) 0.045(2) 0.019(2) 0.021(2)
S5 0.067(2) 0.054(2) 0.0475(19) 0.0302(16) 0.0114(18) 0.0260(18)
S6 0.065(2) 0.048(2) 0.0495(19) 0.0214(16) -0.0008(18) 0.0086(17)
S7 0.066(2) 0.210(5) 0.128(3) 0.093(4) 0.001(2) 0.054(3)
S8 0.066(2) 0.210(5) 0.128(3) 0.093(4) 0.001(2) 0.054(3)
S9 0.057(3) 0.131(4) 0.101(3) 0.085(3) -0.016(3) 0.007(3)
S10 0.063(3) 0.152(5) 0.103(4) 0.072(4) 0.000(3) 0.048(3)
S11 0.059(2) 0.095(3) 0.054(2) 0.042(2) 0.0119(19) 0.037(2)
S12 0.047(2) 0.088(3) 0.052(2) 0.049(2) -0.0114(17) -0.0060(19)
Zn1 0.0687(11) 0.0370(8) 0.0325(7) 0.0150(6) 0.0092(7) 0.0086(7)
Zn2 0.0494(9) 0.0405(8) 0.0334(7) 0.0160(6) -0.0026(7) 0.0038(7)
N1 0.054(7) 0.026(5) 0.035(5) 0.017(4) 0.011(5) 0.012(5)
N2 0.048(7) 0.057(7) 0.038(6) 0.023(5) 0.000(5) 0.004(6)
N3 0.054(7) 0.023(5) 0.039(5) 0.021(4) 0.016(5) 0.011(5)
N4 0.047(7) 0.036(6) 0.048(6) 0.022(5) 0.021(5) 0.010(5)
N5 0.032(5) 0.023(5) 0.034(5) 0.018(4) 0.008(4) 0.003(4)
N6 0.046(6) 0.023(5) 0.026(5) 0.005(4) -0.005(4) 0.002(4)
N7 0.102(10) 0.028(6) 0.041(6) 0.013(5) 0.014(6) 0.016(6)
N8 0.135(13) 0.028(6) 0.046(7) 0.013(5) 0.030(7) 0.024(7)
N9 0.039(6) 0.038(6) 0.028(5) 0.020(4) 0.004(4) 0.006(5)
N10 0.048(7) 0.046(6) 0.046(6) 0.026(5) -0.002(5) 0.007(5)
N11 0.049(6) 0.028(5) 0.028(5) 0.017(4) 0.007(5) 0.001(4)
N12 0.037(6) 0.046(6) 0.032(5) 0.033(4) 0.016(4) 0.007(5)
N13 0.030(5) 0.040(5) 0.030(5) 0.025(4) 0.007(4) 0.009(4)
N14 0.030(5) 0.031(5) 0.030(5) 0.015(4) 0.005(4) -0.002(4)
N15 0.077(8) 0.032(6) 0.049(6) 0.014(5) 0.047(6) 0.009(5)
N16 0.067(8) 0.035(6) 0.047(6) 0.013(5) 0.029(6) 0.020(5)
Yb1 0.0580(4) 0.0307(3) 0.0453(3) 0.0211(2) 0.0033(3) 0.0040(3)
Yb2 0.0325(3) 0.0383(3) 0.0400(3) 0.0245(2) 0.0084(2) 0.0052(2)
Cl1 0.48(3) 0.146(10) 0.50(3) -0.012(13) -0.33(2) 0.055(13)
Cl2 0.182(13) 0.32(2) 0.81(5) 0.28(3) 0.11(2) 0.062(13)

loop_
_atom_type_symbol
_atom_type_description
_atom_type_scat_dispersion_real
_atom_type_scat_dispersion_imag
_atom_type_scat_source
C C 0.0033 0.0016 'International Tables Vol C Tables 4.2.6.8 and 6.1.1.4'
H H 0.0000 0.0000 'International Tables Vol C Tables 4.2.6.8 and 6.1.1.4'
F F 0.0171 0.0103 'International Tables Vol C Tables 4.2.6.8 and 6.1.1.4'
O O 0.0106 0.0060 'International Tables Vol C Tables 4.2.6.8 and 6.1.1.4'
S S 0.1246 0.1234 'International Tables Vol C Tables 4.2.6.8 and 6.1.1.4'
Zn Zn 0.2839 1.4301 'International Tables Vol C Tables 4.2.6.8 and 6.1.1.4'
N N 0.0061 0.0033 'International Tables Vol C Tables 4.2.6.8 and 6.1.1.4'
Yb Yb -0.3850 5.5486 'International Tables Vol C Tables 4.2.6.8 and 6.1.1.4'
Cl Cl 0.1484 0.1585 'International Tables Vol C Tables 4.2.6.8 and 6.1.1.4'

loop_
_geom_angle_atom_site_label_1
_geom_angle_atom_site_label_2
_geom_angle_atom_site_label_3
_geom_angle
_geom_angle_site_symmetry_1
_geom_angle_site_symmetry_3
_geom_angle_publ_flag
C2 C1 H1A 109.5 . . ?
C2 C1 H1B 109.5 . . ?
H1A C1 H1B 109.5 . . ?
C2 C1 H1C 109.5 . . ?
H1A C1 H1C 109.5 . . ?
H1B C1 H1C 109.5 . . ?
C1 C2 C3 114(2) . . ?
C1 C2 H2A 108.8 . . ?
C3 C2 H2A 108.8 . . ?
C1 C2 H2B 108.8 . . ?
C3 C2 H2B 108.8 . . ?
H2A C2 H2B 107.7 . . ?
C2 C3 S1 116(2) . . ?
C2 C3 H3A 108.4 . . ?
S1 C3 H3A 108.4 . . ?
C2 C3 H3B 108.4 . . ?
S1 C3 H3B 108.4 . . ?
H3A C3 H3B 107.4 . . ?
C5 C4 S1 124.6(13) . . ?
C5 C4 S4 115.5(13) . . ?
S1 C4 S4 119.1(11) . . ?
C4 C5 S2 125.2(14) . . ?
C4 C5 S3 119.6(14) . . ?
S2 C5 S3 114.7(13) . . ?
C7 C6 S2 114(2) . . ?
C7 C6 H6A 108.8 . . ?
S2 C6 H6A 108.7 . . ?
C7 C6 H6B 108.7 . . ?
S2 C6 H6B 108.7 . . ?
H6A C6 H6B 107.6 . . ?
C6 C7 C8 97(2) . . ?
C6 C7 H7A 112.4 . . ?
C8 C7 H7A 112.4 . . ?
C6 C7 H7B 112.4 . . ?
C8 C7 H7B 112.4 . . ?
H7A C7 H7B 109.9 . . ?
C7 C8 H8A 109.5 . . ?
C7 C8 H8B 109.5 . . ?
H8A C8 H8B 109.5 . . ?
C7 C8 H8C 109.5 . . ?
H8A C8 H8C 109.5 . . ?
H8B C8 H8C 109.5 . . ?
C10 C9 S3 124.2(12) . . ?
C10 C9 S4 120.3(12) . . ?
S3 C9 S4 115.4(8) . . ?
C9 C10 S5 124.0(11) . . ?
C9 C10 S6 120.6(12) . . ?
S5 C10 S6 115.4(8) . . ?
C12 C11 C16 122.1(12) . . ?
C12 C11 S5 123.3(10) . . ?
C16 C11 S5 114.6(11) . . ?
C13 C12 C11 117.1(12) . . ?
C13 C12 H12 121.5 . . ?
C11 C12 H12 121.5 . . ?
C12 C13 N1 130.9(11) . . ?
C12 C13 C14 122.1(12) . . ?
N1 C13 C14 107.0(10) . . ?
C15 C14 N3 130.7(11) . . ?
C15 C14 C13 122.4(11) . . ?
N3 C14 C13 106.8(11) . . ?
C14 C15 C16 115.1(11) . . ?
C14 C15 H15 122.4 . . ?
C16 C15 H15 122.4 . . ?
C11 C16 C15 121.1(12) . . ?
C11 C16 S6 117.5(10) . . ?
C15 C16 S6 121.4(9) . . ?
N1 C17 N3 110.8(11) . . ?
N1 C17 C18 119.6(11) . . ?
N3 C17 C18 129.4(11) . . ?
N2 C18 C19 122.5(13) . . ?
N2 C18 C17 110.9(11) . . ?
C19 C18 C17 126.5(12) . . ?
C20 C19 C18 118.9(13) . . ?
C20 C19 H19 120.5 . . ?
C18 C19 H19 120.5 . . ?
C19 C20 C21 119.6(14) . . ?
C19 C20 H20 120.2 . . ?
C21 C20 H20 120.2 . . ?
C20 C21 C22 116.2(18) . . ?
C20 C21 H21 121.9 . . ?
C22 C21 H21 121.9 . . ?
N2 C22 C21 128.5(17) . . ?
N2 C22 H22 115.7 . . ?
C21 C22 H22 115.7 . . ?
N3 C23 C24 116.2(9) . . ?
N3 C23 H23A 108.2 . . ?
C24 C23 H23A 108.2 . . ?
N3 C23 H23B 108.2 . . ?
C24 C23 H23B 108.2 . . ?
H23A C23 H23B 107.4 . . ?
C30 C24 C25 119.5(9) . . ?
C30 C24 C23 118.1(9) . . ?
C25 C24 C23 122.3(10) . . ?
C24 C25 C26 117.6(10) . . ?
C24 C25 H25 121.2 . . ?
C26 C25 H25 121.2 . . ?
N6 C26 N5 114.7(9) . . ?
N6 C26 C25 123.8(10) . . ?
N5 C26 C25 121.4(10) . . ?
N5 C27 C28 108.0(11) . . ?
N5 C27 H27 126.0 . . ?
C28 C27 H27 126.0 . . ?
C27 C28 C29 103.7(11) . . ?
C27 C28 H28 128.1 . . ?
C29 C28 H28 128.1 . . ?
N4 C29 C28 112.5(10) . . ?
N4 C29 H29 123.8 . . ?
C28 C29 H29 123.8 . . ?
C31 C30 C24 118.0(10) . . ?
C31 C30 H30 121.0 . . ?
C24 C30 H30 121.0 . . ?
N6 C31 C30 124.4(10) . . ?
N6 C31 N7 113.8(10) . . ?
C30 C31 N7 121.8(11) . . ?
C33 C32 N7 107.8(12) . . ?
C33 C32 H32 126.1 . . ?
N7 C32 H32 126.1 . . ?
C32 C33 C34 105.0(13) . . ?
C32 C33 H33 127.5 . . ?
C34 C33 H33 127.5 . . ?
N8 C34 C33 111.0(13) . . ?
N8 C34 H34 124.5 . . ?
C33 C34 H34 124.5 . . ?
F3 C35 F2 103.6(15) . . ?
F3 C35 F1 107(2) . . ?
F2 C35 F1 108.6(19) . . ?
F3 C35 C36 111.0(17) . . ?
F2 C35 C36 112(2) . . ?
F1 C35 C36 114.6(14) . . ?
O1 C36 C37 130.1(14) . . ?
O1 C36 C35 110.6(12) . . ?
C37 C36 C35 119.3(15) . . ?
C36 C37 C38 122.7(15) . . ?
C36 C37 H37 118.7 . . ?
C38 C37 H37 118.7 . . ?
O2 C38 C37 126.4(13) . . ?
O2 C38 C39 119.4(15) . . ?
C37 C38 C39 114.1(16) . . ?
F4 C39 F5 114(2) . . ?
F4 C39 F6 101(3) . . ?
F5 C39 F6 96(2) . . ?
F4 C39 C38 119.1(18) . . ?
F5 C39 C38 116(2) . . ?
F6 C39 C38 107(2) . . ?
F7 C40 F9 102(2) . . ?
F7 C40 F8 114(3) . . ?
F9 C40 F8 109(3) . . ?
F7 C40 C41 108(2) . . ?
F9 C40 C41 110(2) . . ?
F8 C40 C41 112.5(19) . . ?
O3 C41 C42 129.0(16) . . ?
O3 C41 C40 113.8(17) . . ?
C42 C41 C40 116(2) . . ?
C43 C42 C41 118.1(17) . . ?
C43 C42 H42 120.9 . . ?
C41 C42 H42 120.9 . . ?
O4 C43 C42 128.4(15) . . ?
O4 C43 C44 117.7(13) . . ?
C42 C43 C44 113.9(15) . . ?
F10 C44 F11 96(2) . . ?
F10 C44 F12 108.8(17) . . ?
F11 C44 F12 94(2) . . ?
F10 C44 C43 122.6(17) . . ?
F11 C44 C43 114.1(18) . . ?
F12 C44 C43 116.2(15) . . ?
F14 C45 F15 101(2) . . ?
F14 C45 F13 105.7(17) . . ?
F15 C45 F13 104.6(18) . . ?
F14 C45 C46 116.6(14) . . ?
F15 C45 C46 117.6(15) . . ?
F13 C45 C46 109.8(16) . . ?
O5 C46 C47 127.6(14) . . ?
O5 C46 C45 112.3(13) . . ?
C47 C46 C45 120.1(14) . . ?
C48 C47 C46 120.4(15) . . ?
C48 C47 H47 119.8 . . ?
C46 C47 H47 119.8 . . ?
O6 C48 C47 127.7(15) . . ?
O6 C48 C49 115.6(17) . . ?
C47 C48 C49 116.7(18) . . ?
F16 C49 F18 106(4) . . ?
F16 C49 F17 108(3) . . ?
F18 C49 F17 99(2) . . ?
F16 C49 C48 119(2) . . ?
F18 C49 C48 112(2) . . ?
F17 C49 C48 111(2) . . ?
F19 C50 F20 133(3) . . ?
F19 C50 C51 116(3) . . ?
F20 C50 C51 110(2) . . ?
F19 C50 F21 106(3) . . ?
F20 C50 F21 94(2) . . ?
C51 C50 F21 79.6(15) . . ?
O7 C51 C52 121(2) . . ?
O7 C51 C50 124(2) . . ?
C52 C51 C50 115(2) . . ?
C53 C52 C51 119(2) . . ?
C53 C52 H52 120.3 . . ?
C51 C52 H52 120.3 . . ?
O8 C53 C52 130(2) . . ?
O8 C53 C54 111.9(19) . . ?
C52 C53 C54 117.8(18) . . ?
F23 C54 F24 109.9(17) . . ?
F23 C54 F22 103.6(16) . . ?
F24 C54 F22 100.7(15) . . ?
F23 C54 C53 108.4(17) . . ?
F24 C54 C53 132(2) . . ?
F22 C54 C53 97.8(13) . . ?
F27 C55 F25 117(2) . . ?
F27 C55 F26 107.0(17) . . ?
F25 C55 F26 109.7(18) . . ?
F27 C55 C56 94(2) . . ?
F25 C55 C56 125(2) . . ?
F26 C55 C56 103.2(18) . . ?
O9 C56 C55 114(2) . . ?
O9 C56 C57 118(2) . . ?
C55 C56 C57 128.3(18) . . ?
C58 C57 C56 122(2) . . ?
C58 C57 H57 118.8 . . ?
C56 C57 H57 118.9 . . ?
O10 C58 C57 128(3) . . ?
O10 C58 C59 117(3) . . ?
C57 C58 C59 115(2) . . ?
F29 C59 F30 113(3) . . ?
F29 C59 F28 92(2) . . ?
F30 C59 F28 109(3) . . ?
F29 C59 C58 125(2) . . ?
F30 C59 C58 113(2) . . ?
F28 C59 C58 101(2) . . ?
C61 C60 H60A 109.5 . . ?
C61 C60 H60B 109.5 . . ?
H60A C60 H60B 109.5 . . ?
C61 C60 H60C 109.5 . . ?
H60A C60 H60C 109.5 . . ?
H60B C60 H60C 109.5 . . ?
C60 C61 C62 108.1(16) . . ?
C60 C61 H61A 110.1 . . ?
C62 C61 H61A 110.1 . . ?
C60 C61 H61B 110.1 . . ?
C62 C61 H61B 110.1 . . ?
H61A C61 H61B 108.4 . . ?
C61 C62 S7 107(2) . . ?
C61 C62 H62A 110.3 . . ?
S7 C62 H62A 110.3 . . ?
C61 C62 H62B 110.3 . . ?
S7 C62 H62B 110.3 . . ?
H62A C62 H62B 108.6 . . ?
C64 C63 S10 118.9(18) . . ?
C64 C63 S7 118.7(18) . . ?
S10 C63 S7 122.3(17) . . ?
C63 C64 S8 129.7(18) . . ?
C63 C64 S9 117.6(15) . . ?
S8 C64 S9 112.2(15) . . ?
S8 C65 C66 123(4) . . ?
S8 C65 H65A 106.5 . . ?
C66 C65 H65A 106.5 . . ?
S8 C65 H65B 106.5 . . ?
C66 C65 H65B 106.5 . . ?
H65A C65 H65B 106.5 . . ?
C65 C66 C67 120(4) . . ?
C65 C66 H66A 107.4 . . ?
C67 C66 H66A 107.4 . . ?
C65 C66 H66B 107.4 . . ?
C67 C66 H66B 107.4 . . ?
H66A C66 H66B 106.9 . . ?
C66 C67 H67A 109.5 . . ?
C66 C67 H67B 109.5 . . ?
H67A C67 H67B 109.5 . . ?
C66 C67 H67C 109.5 . . ?
H67A C67 H67C 109.5 . . ?
H67B C67 H67C 109.5 . . ?
C69 C68 S9 124.5(15) . . ?
C69 C68 S10 122.0(14) . . ?
S9 C68 S10 113.4(8) . . ?
C68 C69 S11 122.2(15) . . ?
C68 C69 S12 121.9(14) . . ?
S11 C69 S12 115.9(9) . . ?
C71 C70 C75 120.9(11) . . ?
C71 C70 S12 122.6(10) . . ?
C75 C70 S12 116.5(10) . . ?
C72 C71 C70 115.6(11) . . ?
C72 C71 H71 122.2 . . ?
C70 C71 H71 122.2 . . ?
C71 C72 C73 124.5(11) . . ?
C71 C72 N11 129.6(11) . . ?
C73 C72 N11 105.8(10) . . ?
N9 C73 C72 108.6(10) . . ?
N9 C73 C74 132.4(12) . . ?
C72 C73 C74 118.9(11) . . ?
C75 C74 C73 118.4(12) . . ?
C75 C74 H74 120.8 . . ?
C73 C74 H74 120.8 . . ?
C74 C75 C70 121.7(11) . . ?
C74 C75 S11 123.1(10) . . ?
C70 C75 S11 115.1(9) . . ?
N9 C76 N11 110.6(11) . . ?
N9 C76 C77 121.0(11) . . ?
N11 C76 C77 128.4(11) . . ?
N10 C77 C78 123.3(12) . . ?
N10 C77 C76 111.0(10) . . ?
C78 C77 C76 125.6(12) . . ?
C77 C78 C79 116.2(14) . . ?
C77 C78 H78 121.9 . . ?
C79 C78 H78 121.9 . . ?
C80 C79 C78 119.5(14) . . ?
C80 C79 H79 120.2 . . ?
C78 C79 H79 120.2 . . ?
C79 C80 C81 121.8(15) . . ?
C79 C80 H80 119.1 . . ?
C81 C80 H80 119.1 . . ?
N10 C81 C80 120.3(15) . . ?
N10 C81 H81 119.9 . . ?
C80 C81 H81 119.9 . . ?
N11 C82 C83 114.0(9) . . ?
N11 C82 H82A 108.7 . . ?
C83 C82 H82A 108.7 . . ?
N11 C82 H82B 108.7 . . ?
C83 C82 H82B 108.8 . . ?
H82A C82 H82B 107.6 . . ?
C84 C83 C89 120.0(9) . . ?
C84 C83 C82 121.1(10) . . ?
C89 C83 C82 118.9(9) . . ?
C83 C84 C85 117.9(10) . . ?
C83 C84 H84 121.1 . . ?
C85 C84 H84 121.1 . . ?
N14 C85 C84 123.9(9) . . ?
N14 C85 N13 116.1(9) . . ?
C84 C85 N13 119.9(10) . . ?
N13 C86 C87 106.8(10) . . ?
N13 C86 H86 126.6 . . ?
C87 C86 H86 126.6 . . ?
C86 C87 C88 106.1(11) . . ?
C86 C87 H87 126.9 . . ?
C88 C87 H87 126.9 . . ?
N12 C88 C87 110.8(10) . . ?
N12 C88 H88 124.6 . . ?
C87 C88 H88 124.6 . . ?
C83 C89 C90 117.3(10) . . ?
C83 C89 H89 121.3 . . ?
C90 C89 H89 121.3 . . ?
N14 C90 C89 123.7(11) . . ?
N14 C90 N15 114.9(9) . . ?
C89 C90 N15 121.4(10) . . ?
N15 C91 C92 108.7(14) . . ?
N15 C91 H91 125.6 . . ?
C92 C91 H91 125.6 . . ?
C91 C92 C93 103.6(14) . . ?
C91 C92 H92 128.2 . . ?
C93 C92 H92 128.2 . . ?
N16 C93 C92 112.7(13) . . ?
N16 C93 H93 123.7 . . ?
C92 C93 H93 123.7 . . ?
F32 C94 F31 110.4(17) . . ?
F32 C94 F33 107.4(17) . . ?
F31 C94 F33 96.7(12) . . ?
F32 C94 C95 122.5(14) . . ?
F31 C94 C95 109.6(14) . . ?
F33 C94 C95 106.9(13) . . ?
O11 C95 C96 130.0(15) . . ?
O11 C95 C94 117.7(13) . . ?
C96 C95 C94 112.3(15) . . ?
C97 C96 C95 118.6(16) . . ?
C97 C96 H96 120.7 . . ?
C95 C96 H96 120.7 . . ?
O12 C97 C96 130.8(14) . . ?
O12 C97 C98 113.9(13) . . ?
C96 C97 C98 115.2(15) . . ?
F35 C98 F36 102.4(18) . . ?
F35 C98 F34 113.6(17) . . ?
F36 C98 F34 104.6(17) . . ?
F35 C98 C97 111.9(15) . . ?
F36 C98 C97 109.0(13) . . ?
F34 C98 C97 114.4(13) . . ?
F38 C99 F37 109.6(19) . . ?
F38 C99 F39 104(2) . . ?
F37 C99 F39 106(2) . . ?
F38 C99 C100 110(2) . . ?
F37 C99 C100 114.2(19) . . ?
F39 C99 C100 111.5(17) . . ?
O13 C100 C101 129.5(14) . . ?
O13 C100 C99 112.1(15) . . ?
C101 C100 C99 118.1(15) . . ?
C100 C101 C102 120.9(13) . . ?
C100 C101 H101 119.6 . . ?
C102 C101 H101 119.6 . . ?
O14 C102 C101 129.7(12) . . ?
O14 C102 C103 109.3(14) . . ?
C101 C102 C103 120.7(14) . . ?
F41 C103 F42 114(3) . . ?
F41 C103 F40 108(2) . . ?
F42 C103 F40 106.5(18) . . ?
F41 C103 C102 109.6(16) . . ?
F42 C103 C102 115.4(13) . . ?
F40 C103 C102 102(2) . . ?
F43 C104 F45 110.2(15) . . ?
F43 C104 F44 106.0(14) . . ?
F45 C104 F44 106.4(16) . . ?
F43 C104 C105 112.8(14) . . ?
F45 C104 C105 113.6(13) . . ?
F44 C104 C105 107.3(14) . . ?
O15 C105 C106 129.0(12) . . ?
O15 C105 C104 114.0(11) . . ?
C106 C105 C104 117.0(13) . . ?
C107 C106 C105 119.6(13) . . ?
C107 C106 H106 120.2 . . ?
C105 C106 H106 120.2 . . ?
O16 C107 C106 129.1(11) . . ?
O16 C107 C108 114.7(12) . . ?
C106 C107 C108 116.2(13) . . ?
F47 C108 F46 109.4(16) . . ?
F47 C108 F48 104.6(14) . . ?
F46 C108 F48 106.6(14) . . ?
F47 C108 C107 112.5(12) . . ?
F46 C108 C107 114.9(13) . . ?
F48 C108 C107 108.2(15) . . ?
F51 C109 F50 116(2) . . ?
F51 C109 F49 112(2) . . ?
F50 C109 F49 107(2) . . ?
F51 C109 C110 112(2) . . ?
F50 C109 C110 107.9(19) . . ?
F49 C109 C110 102.3(18) . . ?
O17 C110 C111 128(2) . . ?
O17 C110 C109 116.5(18) . . ?
C111 C110 C109 114.9(17) . . ?
C110 C111 C112 119.3(19) . . ?
C110 C111 H111 120.3 . . ?
C112 C111 H111 120.3 . . ?
O18 C112 C111 125.0(19) . . ?
O18 C112 C113 119(2) . . ?
C111 C112 C113 115.9(18) . . ?
F54 C113 F52 111(2) . . ?
F54 C113 F53 111(2) . . ?
F52 C113 F53 103(2) . . ?
F54 C113 C112 114(2) . . ?
F52 C113 C112 108.7(17) . . ?
F53 C113 C112 107.7(19) . . ?
F56 C114 F57 107.8(16) . . ?
F56 C114 F55 108.3(17) . . ?
F57 C114 F55 102.7(17) . . ?
F56 C114 C115 116.4(14) . . ?
F57 C114 C115 111.6(15) . . ?
F55 C114 C115 109.1(15) . . ?
O19 C115 C116 130.0(12) . . ?
O19 C115 C114 114.8(12) . . ?
C116 C115 C114 115.1(12) . . ?
C115 C116 C117 119.8(13) . . ?
C115 C116 H116 120.1 . . ?
C117 C116 H116 120.1 . . ?
O20 C117 C116 125.1(13) . . ?
O20 C117 C118 115.1(12) . . ?
C116 C117 C118 119.6(14) . . ?
F59 C118 F58 110.6(19) . . ?
F59 C118 F60 104.7(18) . . ?
F58 C118 F60 102.7(19) . . ?
F59 C118 C117 112.7(16) . . ?
F58 C118 C117 114.8(15) . . ?
F60 C118 C117 110.3(16) . . ?
Cl2 C119 Cl1 108.9(17) . . ?
Cl2 C119 H11A 109.9 . . ?
Cl1 C119 H11A 109.9 . . ?
Cl2 C119 H11B 109.9 . . ?
Cl1 C119 H11B 109.9 . . ?
H11A C119 H11B 108.3 . . ?
C36 O1 Zn1 121.7(8) . . ?
C38 O2 Zn1 123.0(9) . . ?
C41 O3 Zn1 123.3(10) . . ?
C43 O4 Zn1 124.7(9) . . ?
C46 O5 Yb1 135.5(9) . . ?
C48 O6 Yb1 135.5(10) . . ?
C51 O7 Yb1 136.6(14) . . ?
C53 O8 Yb1 129.5(13) . . ?
C56 O9 Yb1 141.8(17) . . ?
C58 O10 Yb1 135.0(18) . . ?
C95 O11 Zn2 122.7(8) . . ?
C97 O12 Zn2 123.4(8) . . ?
C100 O13 Zn2 122.0(9) . . ?
C102 O14 Zn2 121.5(8) . . ?
C105 O15 Yb2 132.4(7) . . ?
C107 O16 Yb2 134.2(8) . . ?
C110 O17 Yb2 132.7(14) . . ?
C112 O18 Yb2 136.7(13) . . ?
C115 O19 Yb2 132.5(8) . . ?
C117 O20 Yb2 134.3(8) . . ?
C4 S1 C3 102.7(11) . . ?
C6 S2 C5 105.6(11) . . ?
C9 S3 C5 93.2(9) . . ?
C4 S4 C9 95.1(8) . . ?
C10 S5 C11 96.5(7) . . ?
C10 S6 C16 95.4(6) . . ?
C62 S7 C63 103.5(13) . . ?
C65 S8 C64 103.9(15) . . ?
C68 S9 C64 92.9(10) . . ?
C63 S10 C68 97.3(11) . . ?
C69 S11 C75 96.5(7) . . ?
C70 S12 C69 95.8(7) . . ?
O3 Zn1 N1 167.0(4) . . ?
O3 Zn1 O2 81.7(4) . . ?
N1 Zn1 O2 93.6(4) . . ?
O3 Zn1 N2 93.3(5) . . ?
N1 Zn1 N2 76.4(4) . . ?
O2 Zn1 N2 106.9(4) . . ?
O3 Zn1 O4 84.5(4) . . ?
N1 Zn1 O4 103.4(3) . . ?
O2 Zn1 O4 157.5(4) . . ?
N2 Zn1 O4 91.5(4) . . ?
O3 Zn1 O1 98.4(4) . . ?
N1 Zn1 O1 93.2(4) . . ?
O2 Zn1 O1 85.0(4) . . ?
N2 Zn1 O1 164.5(4) . . ?
O4 Zn1 O1 79.5(4) . . ?
N9 Zn2 O12 169.7(4) . . ?
N9 Zn2 O13 96.8(4) . . ?
O12 Zn2 O13 93.1(4) . . ?
N9 Zn2 O14 96.8(3) . . ?
O12 Zn2 O14 86.9(3) . . ?
O13 Zn2 O14 85.8(4) . . ?
N9 Zn2 O11 92.1(3) . . ?
O12 Zn2 O11 85.6(3) . . ?
O13 Zn2 O11 85.7(4) . . ?
O14 Zn2 O11 168.4(3) . . ?
N9 Zn2 N10 77.5(4) . . ?
O12 Zn2 N10 93.2(4) . . ?
O13 Zn2 N10 169.5(4) . . ?
O14 Zn2 N10 86.1(4) . . ?
O11 Zn2 N10 103.2(4) . . ?
C17 N1 C13 108.1(10) . . ?
C17 N1 Zn1 114.3(8) . . ?
C13 N1 Zn1 137.2(7) . . ?
C22 N2 C18 114.0(13) . . ?
C22 N2 Zn1 128.0(11) . . ?
C18 N2 Zn1 118.0(9) . . ?
C17 N3 C14 107.4(9) . . ?
C17 N3 C23 129.0(11) . . ?
C14 N3 C23 122.9(10) . . ?
C29 N4 N5 104.8(9) . . ?
C29 N4 Yb1 133.4(8) . . ?
N5 N4 Yb1 120.3(6) . . ?
C27 N5 N4 111.0(9) . . ?
C27 N5 C26 130.2(9) . . ?
N4 N5 C26 118.9(9) . . ?
C26 N6 C31 116.7(9) . . ?
C26 N6 Yb1 121.9(7) . . ?
C31 N6 Yb1 121.2(7) . . ?
C32 N7 N8 109.8(10) . . ?
C32 N7 C31 130.4(11) . . ?
N8 N7 C31 119.7(10) . . ?
C34 N8 N7 105.9(11) . . ?
C34 N8 Yb1 129.8(10) . . ?
N7 N8 Yb1 116.9(8) . . ?
C76 N9 C73 108.9(10) . . ?
C76 N9 Zn2 113.8(8) . . ?
C73 N9 Zn2 137.1(8) . . ?
C77 N10 C81 118.8(12) . . ?
C77 N10 Zn2 116.6(8) . . ?
C81 N10 Zn2 124.6(10) . . ?
C76 N11 C72 106.0(9) . . ?
C76 N11 C82 130.2(10) . . ?
C72 N11 C82 123.7(10) . . ?
C88 N12 N13 105.1(9) . . ?
C88 N12 Yb2 132.4(7) . . ?
N13 N12 Yb2 120.3(6) . . ?
C86 N13 N12 111.2(8) . . ?
C86 N13 C85 131.8(9) . . ?
N12 N13 C85 117.0(9) . . ?
C85 N14 C90 117.2(9) . . ?
C85 N14 Yb2 121.9(6) . . ?
C90 N14 Yb2 120.9(7) . . ?
N16 N15 C91 109.0(11) . . ?
N16 N15 C90 119.5(10) . . ?
C91 N15 C90 131.5(11) . . ?
C93 N16 N15 105.8(10) . . ?
C93 N16 Yb2 132.4(8) . . ?
N15 N16 Yb2 119.9(7) . . ?
O7 Yb1 O9 79.8(3) . . ?
O7 Yb1 O5 84.1(3) . . ?
O9 Yb1 O5 140.4(3) . . ?
O7 Yb1 O10 138.8(4) . . ?
O9 Yb1 O10 74.7(4) . . ?
O5 Yb1 O10 135.0(3) . . ?
O7 Yb1 O6 71.9(3) . . ?
O9 Yb1 O6 70.1(4) . . ?
O5 Yb1 O6 70.5(3) . . ?
O10 Yb1 O6 126.0(4) . . ?
O7 Yb1 O8 71.3(4) . . ?
O9 Yb1 O8 72.3(3) . . ?
O5 Yb1 O8 135.0(3) . . ?
O10 Yb1 O8 70.4(4) . . ?
O6 Yb1 O8 130.9(3) . . ?
O7 Yb1 N4 82.9(3) . . ?
O9 Yb1 N4 141.3(3) . . ?
O5 Yb1 N4 70.6(3) . . ?
O10 Yb1 N4 97.3(4) . . ?
O6 Yb1 N4 135.2(4) . . ?
O8 Yb1 N4 69.5(3) . . ?
O7 Yb1 N8 141.6(4) . . ?
O9 Yb1 N8 85.9(4) . . ?
O5 Yb1 N8 84.7(4) . . ?
O10 Yb1 N8 68.2(5) . . ?
O6 Yb1 N8 69.7(4) . . ?
O8 Yb1 N8 136.9(5) . . ?
N4 Yb1 N8 126.9(3) . . ?
O7 Yb1 N6 140.5(3) . . ?
O9 Yb1 N6 139.6(3) . . ?
O5 Yb1 N6 66.6(3) . . ?
O10 Yb1 N6 69.4(3) . . ?
O6 Yb1 N6 118.1(3) . . ?
O8 Yb1 N6 111.0(3) . . ?
N4 Yb1 N6 63.1(3) . . ?
N8 Yb1 N6 64.1(3) . . ?
O18 Yb2 O16 97.2(3) . . ?
O18 Yb2 O20 74.7(3) . . ?
O16 Yb2 O20 144.0(3) . . ?
O18 Yb2 O15 140.5(3) . . ?
O16 Yb2 O15 74.2(3) . . ?
O20 Yb2 O15 133.4(3) . . ?
O18 Yb2 O19 71.5(3) . . ?
O16 Yb2 O19 72.0(3) . . ?
O20 Yb2 O19 72.2(3) . . ?
O15 Yb2 O19 136.1(3) . . ?
O18 Yb2 O17 71.3(4) . . ?
O16 Yb2 O17 71.6(4) . . ?
O20 Yb2 O17 133.6(4) . . ?
O15 Yb2 O17 69.4(4) . . ?
O19 Yb2 O17 122.9(4) . . ?
O18 Yb2 N16 80.5(3) . . ?
O16 Yb2 N16 142.2(4) . . ?
O20 Yb2 N16 72.1(3) . . ?
O15 Yb2 N16 83.8(3) . . ?
O19 Yb2 N16 139.2(4) . . ?
O17 Yb2 N16 72.0(4) . . ?
O18 Yb2 N12 143.0(3) . . ?
O16 Yb2 N12 76.7(3) . . ?
O20 Yb2 N12 89.0(3) . . ?
O15 Yb2 N12 73.7(3) . . ?
O19 Yb2 N12 72.0(3) . . ?
O17 Yb2 N12 136.4(4) . . ?
N16 Yb2 N12 126.2(3) . . ?
O18 Yb2 N14 133.1(3) . . ?
O16 Yb2 N14 129.7(3) . . ?
O20 Yb2 N14 66.8(3) . . ?
O15 Yb2 N14 66.7(3) . . ?
O19 Yb2 N14 118.0(3) . . ?
O17 Yb2 N14 119.0(4) . . ?
N16 Yb2 N14 63.2(3) . . ?
N12 Yb2 N14 63.0(3) . . ?

loop_
_geom_bond_atom_site_label_1
_geom_bond_atom_site_label_2
_geom_bond_distance
_geom_bond_site_symmetry_2
_geom_bond_publ_flag
C1 C2 1.54(3) . ?
C1 H1A 0.9800 . ?
C1 H1B 0.9800 . ?
C1 H1C 0.9800 . ?
C2 C3 1.53(3) . ?
C2 H2A 0.9900 . ?
C2 H2B 0.9900 . ?
C3 S1 1.77(3) . ?
C3 H3A 0.9900 . ?
C3 H3B 0.9900 . ?
C4 C5 1.33(2) . ?
C4 S1 1.723(17) . ?
C4 S4 1.739(15) . ?
C5 S2 1.755(19) . ?
C5 S3 1.774(19) . ?
C6 C7 1.44(3) . ?
C6 S2 1.72(3) . ?
C6 H6A 0.9900 . ?
C6 H6B 0.9900 . ?
C7 C8 1.73(4) . ?
C7 H7A 0.9900 . ?
C7 H7B 0.9900 . ?
C8 H8A 0.9800 . ?
C8 H8B 0.9800 . ?
C8 H8C 0.9800 . ?
C9 C10 1.352(19) . ?
C9 S3 1.721(16) . ?
C9 S4 1.773(15) . ?
C10 S5 1.743(15) . ?
C10 S6 1.750(14) . ?
C11 C12 1.374(18) . ?
C11 C16 1.405(18) . ?
C11 S5 1.768(14) . ?
C12 C13 1.356(17) . ?
C12 H12 0.9500 . ?
C13 N1 1.398(16) . ?
C13 C14 1.406(16) . ?
C14 C15 1.379(17) . ?
C14 N3 1.402(15) . ?
C15 C16 1.418(17) . ?
C15 H15 0.9500 . ?
C16 S6 1.757(13) . ?
C17 N1 1.338(14) . ?
C17 N3 1.358(15) . ?
C17 C18 1.452(17) . ?
C18 N2 1.340(17) . ?
C18 C19 1.413(17) . ?
C19 C20 1.36(2) . ?
C19 H19 0.9500 . ?
C20 C21 1.36(2) . ?
C20 H20 0.9500 . ?
C21 C22 1.36(2) . ?
C21 H21 0.9500 . ?
C22 N2 1.32(2) . ?
C22 H22 0.9500 . ?
C23 N3 1.465(14) . ?
C23 C24 1.483(14) . ?
C23 H23A 0.9900 . ?
C23 H23B 0.9900 . ?
C24 C30 1.375(15) . ?
C24 C25 1.394(14) . ?
C25 C26 1.395(15) . ?
C25 H25 0.9500 . ?
C26 N6 1.324(15) . ?
C26 N5 1.395(13) . ?
C27 N5 1.336(15) . ?
C27 C28 1.393(16) . ?
C27 H27 0.9500 . ?
C28 C29 1.380(19) . ?
C28 H28 0.9500 . ?
C29 N4 1.333(15) . ?
C29 H29 0.9500 . ?
C30 C31 1.371(15) . ?
C30 H30 0.9500 . ?
C31 N6 1.349(14) . ?
C31 N7 1.390(15) . ?
C32 C33 1.34(2) . ?
C32 N7 1.361(16) . ?
C32 H32 0.9500 . ?
C33 C34 1.43(2) . ?
C33 H33 0.9500 . ?
C34 N8 1.290(17) . ?
C34 H34 0.9500 . ?
C35 F3 1.32(3) . ?
C35 F2 1.31(3) . ?
C35 F1 1.32(2) . ?
C35 C36 1.54(2) . ?
C36 O1 1.238(17) . ?
C36 C37 1.357(19) . ?
C37 C38 1.43(2) . ?
C37 H37 0.9500 . ?
C38 O2 1.209(17) . ?
C38 C39 1.48(2) . ?
C39 F4 1.23(2) . ?
C39 F5 1.22(3) . ?
C39 F6 1.34(3) . ?
C40 F7 1.23(3) . ?
C40 F9 1.25(3) . ?
C40 F8 1.26(3) . ?
C40 C41 1.57(3) . ?
C41 O3 1.24(2) . ?
C41 C42 1.46(3) . ?
C42 C43 1.43(2) . ?
C42 H42 0.9500 . ?
C43 O4 1.231(18) . ?
C43 C44 1.46(2) . ?
C44 F10 1.225(19) . ?
C44 F11 1.25(3) . ?
C44 F12 1.254(19) . ?
C45 F14 1.26(2) . ?
C45 F15 1.30(2) . ?
C45 F13 1.33(2) . ?
C45 C46 1.50(2) . ?
C46 O5 1.220(15) . ?
C46 C47 1.40(2) . ?
C47 C48 1.35(2) . ?
C47 H47 0.9500 . ?
C48 O6 1.221(19) . ?
C48 C49 1.55(3) . ?
C49 F16 1.17(3) . ?
C49 F18 1.24(3) . ?
C49 F17 1.26(3) . ?
C50 F19 1.06(3) . ?
C50 F20 1.27(3) . ?
C50 C51 1.531(18) . ?
C50 F21 1.57(3) . ?
C51 O7 1.223(16) . ?
C51 C52 1.51(4) . ?
C52 C53 1.40(4) . ?
C52 H52 0.9500 . ?
C53 O8 1.192(16) . ?
C53 C54 1.590(18) . ?
C54 F23 1.249(16) . ?
C54 F24 1.262(17) . ?
C54 F22 1.362(17) . ?
C55 F27 1.218(17) . ?
C55 F25 1.241(18) . ?
C55 F26 1.313(17) . ?
C55 C56 1.56(4) . ?
C56 O9 1.231(17) . ?
C56 C57 1.59(4) . ?
C57 C58 1.41(4) . ?
C57 H57 0.9500 . ?
C58 O10 1.20(3) . ?
C58 C59 1.54(4) . ?
C59 F29 1.227(18) . ?
C59 F30 1.247(18) . ?
C59 F28 1.270(18) . ?
C60 C61 1.545(18) . ?
C60 H60A 0.9800 . ?
C60 H60B 0.9800 . ?
C60 H60C 0.9800 . ?
C61 C62 1.551(18) . ?
C61 H61A 0.9900 . ?
C61 H61B 0.9900 . ?
C62 S7 1.70(4) . ?
C62 H62A 0.9900 . ?
C62 H62B 0.9900 . ?
C63 C64 1.28(3) . ?
C63 S10 1.67(2) . ?
C63 S7 1.75(2) . ?
C64 S8 1.80(2) . ?
C64 S9 1.83(2) . ?
C65 S8 1.69(4) . ?
C65 C66 1.43(5) . ?
C65 H65A 0.9900 . ?
C65 H65B 0.9900 . ?
C66 C67 1.61(5) . ?
C66 H66A 0.9900 . ?
C66 H66B 0.9900 . ?
C67 H67A 0.9800 . ?
C67 H67B 0.9800 . ?
C67 H67C 0.9800 . ?
C68 C69 1.33(2) . ?
C68 S9 1.738(18) . ?
C68 S10 1.780(19) . ?
C69 S11 1.732(16) . ?
C69 S12 1.751(18) . ?
C70 C71 1.414(18) . ?
C70 C75 1.422(18) . ?
C70 S12 1.746(13) . ?
C71 C72 1.362(16) . ?
C71 H71 0.9500 . ?
C72 C73 1.405(16) . ?
C72 N11 1.408(15) . ?
C73 N9 1.353(15) . ?
C73 C74 1.409(16) . ?
C74 C75 1.355(16) . ?
C74 H74 0.9500 . ?
C75 S11 1.756(13) . ?
C76 N9 1.317(14) . ?
C76 N11 1.384(15) . ?
C76 C77 1.473(17) . ?
C77 N10 1.337(16) . ?
C77 C78 1.402(17) . ?
C78 C79 1.42(2) . ?
C78 H78 0.9500 . ?
C79 C80 1.34(2) . ?
C79 H79 0.9500 . ?
C80 C81 1.37(2) . ?
C80 H80 0.9500 . ?
C81 N10 1.363(17) . ?
C81 H81 0.9500 . ?
C82 N11 1.451(14) . ?
C82 C83 1.527(14) . ?
C82 H82A 0.9900 . ?
C82 H82B 0.9900 . ?
C83 C84 1.355(14) . ?
C83 C89 1.362(16) . ?
C84 C85 1.393(14) . ?
C84 H84 0.9500 . ?
C85 N14 1.294(14) . ?
C85 N13 1.428(12) . ?
C86 N13 1.331(14) . ?
C86 C87 1.342(15) . ?
C86 H86 0.9500 . ?
C87 C88 1.384(18) . ?
C87 H87 0.9500 . ?
C88 N12 1.300(15) . ?
C88 H88 0.9500 . ?
C89 C90 1.388(15) . ?
C89 H89 0.9500 . ?
C90 N14 1.327(14) . ?
C90 N15 1.397(15) . ?
C91 N15 1.356(18) . ?
C91 C92 1.35(2) . ?
C91 H91 0.9500 . ?
C92 C93 1.37(2) . ?
C92 H92 0.9500 . ?
C93 N16 1.303(17) . ?
C93 H93 0.9500 . ?
C94 F32 1.21(2) . ?
C94 F31 1.34(2) . ?
C94 F33 1.40(3) . ?
C94 C95 1.54(2) . ?
C95 O11 1.227(18) . ?
C95 C96 1.42(2) . ?
C96 C97 1.39(2) . ?
C96 H96 0.9500 . ?
C97 O12 1.231(18) . ?
C97 C98 1.56(2) . ?
C98 F35 1.24(2) . ?
C98 F36 1.31(2) . ?
C98 F34 1.315(19) . ?
C99 F38 1.31(3) . ?
C99 F37 1.32(2) . ?
C99 F39 1.36(3) . ?
C99 C100 1.51(3) . ?
C100 O13 1.271(16) . ?
C100 C101 1.37(2) . ?
C101 C102 1.38(2) . ?
C101 H101 0.9500 . ?
C102 O14 1.265(16) . ?
C102 C103 1.64(2) . ?
C103 F41 1.17(2) . ?
C103 F42 1.20(2) . ?
C103 F40 1.37(3) . ?
C104 F43 1.282(18) . ?
C104 F45 1.312(19) . ?
C104 F44 1.35(2) . ?
C104 C105 1.561(19) . ?
C105 O15 1.226(15) . ?
C105 C106 1.426(17) . ?
C106 C107 1.374(19) . ?
C106 H106 0.9500 . ?
C107 O16 1.214(15) . ?
C107 C108 1.528(17) . ?
C108 F47 1.308(18) . ?
C108 F46 1.31(2) . ?
C108 F48 1.38(2) . ?
C109 F51 1.22(2) . ?
C109 F50 1.27(3) . ?
C109 F49 1.33(3) . ?
C109 C110 1.64(3) . ?
C110 O17 1.22(2) . ?
C110 C111 1.40(3) . ?
C111 C112 1.41(3) . ?
C111 H111 0.9500 . ?
C112 O18 1.25(2) . ?
C112 C113 1.53(3) . ?
C113 F54 1.29(2) . ?
C113 F52 1.31(3) . ?
C113 F53 1.31(3) . ?
C114 F56 1.27(2) . ?
C114 F57 1.27(2) . ?
C114 F55 1.31(2) . ?
C114 C115 1.543(19) . ?
C115 O19 1.222(15) . ?
C115 C116 1.40(2) . ?
C116 C117 1.404(18) . ?
C116 H116 0.9500 . ?
C117 O20 1.253(17) . ?
C117 C118 1.51(2) . ?
C118 F59 1.26(2) . ?
C118 F58 1.26(2) . ?
C118 F60 1.30(2) . ?
C119 Cl2 1.64(2) . ?
C119 Cl1 1.658(19) . ?
C119 H11A 0.9900 . ?
C119 H11B 0.9900 . ?
O1 Zn1 2.131(9) . ?
O2 Zn1 2.097(9) . ?
O3 Zn1 2.056(10) . ?
O4 Zn1 2.121(9) . ?
O5 Yb1 2.336(8) . ?
O6 Yb1 2.384(10) . ?
O7 Yb1 2.268(8) . ?
O8 Yb1 2.392(11) . ?
O9 Yb1 2.268(9) . ?
O10 Yb1 2.346(11) . ?
O11 Zn2 2.097(8) . ?
O12 Zn2 2.068(9) . ?
O13 Zn2 2.075(10) . ?
O14 Zn2 2.093(8) . ?
O15 Yb2 2.328(9) . ?
O16 Yb2 2.307(9) . ?
O17 Yb2 2.342(10) . ?
O18 Yb2 2.271(8) . ?
O19 Yb2 2.338(8) . ?
O20 Yb2 2.327(9) . ?
Zn1 N1 2.080(10) . ?
Zn1 N2 2.120(12) . ?
Zn2 N9 2.072(10) . ?
Zn2 N10 2.133(11) . ?
N4 N5 1.362(12) . ?
N4 Yb1 2.459(10) . ?
N6 Yb1 2.525(9) . ?
N7 N8 1.386(14) . ?
N8 Yb1 2.477(11) . ?
N12 N13 1.360(12) . ?
N12 Yb2 2.487(10) . ?
N14 Yb2 2.541(8) . ?
N15 N16 1.345(14) . ?
N16 Yb2 2.468(10) . ?

loop_
_platon_squeeze_void_nr
_platon_squeeze_void_average_x
_platon_squeeze_void_average_y
_platon_squeeze_void_average_z
_platon_squeeze_void_volume
_platon_squeeze_void_count_electrons
_platon_squeeze_void_content
1 0.000 0.500 0.000 644 262 ' '
2 -0.048 0.147 0.430 181 82 ' '
3 0.047 0.853 0.570 181 81 ' '
4 0.000 0.500 0.500 29 11 ' '
5 0.017 0.402 0.540 7 2 ' '
6 0.391 0.727 0.962 9 4 ' '
7 0.458 0.129 0.220 8 2 ' '
8 0.541 0.871 0.780 8 2 ' '
9 0.608 0.273 0.038 9 3 ' '
10 0.983 0.598 0.460 7 2 ' '
